data_4347896
loop_
_publ_author_name
'Li, Lei-Lei'
'Cao, Gao-Juan'
'Zhao, Jun-Wei'
'He, Huan'
'Yang, Bai-Feng'
'Yang, Guo-Yu'

_publ_section_title
;
 Lanthanide Germanate Cluster Organic Frameworks Based on {Ln8Ge12}
 Clusters: From One-Dimensional Chains to Two-Dimensional Layers and
 Three-Dimensional Frameworks.
;
_journal_issue 11
_journal_name_full 'Inorganic chemistry'
_journal_page_first 5671
_journal_page_last 5683
_journal_paper_doi 10.1021/acs.inorgchem.6b00754
_journal_volume 55
_journal_year 2016
_chemical_formula_moiety 'C36 H28 Ge12 O64 Pr8, 14(O)'
_chemical_formula_sum 'C36 H108 Ge12 O78 Pr8'
_chemical_formula_weight 3787.58
_space_group_crystal_system monoclinic
_space_group_IT_number 14
_space_group_name_Hall '-P 2yn'
_space_group_name_H-M_alt 'P 1 21/n 1'
_atom_sites_solution_hydrogens geom
_atom_sites_solution_primary direct
_atom_sites_solution_secondary difmap
_audit_creation_date 2016-05-04
_audit_creation_method
;
Olex2 1.2
(compiled 2016.02.19 svn.r3266 for OlexSys, GUI svn.r5155)
;
_cell_angle_alpha 90.00
_cell_angle_beta 100.704(3)
_cell_angle_gamma 90.00
_cell_formula_units_Z 2
_cell_length_a 13.4082(3)
_cell_length_b 23.7792(6)
_cell_length_c 16.0076(4)
_cell_measurement_reflns_used 8833
_cell_measurement_temperature 293(2)
_cell_measurement_theta_max 29.4107
_cell_measurement_theta_min 2.8719
_cell_volume 5015.0(2)
_computing_cell_refinement 'Bruker XSCANS'
_computing_data_collection 'Bruker XSCANS'
_computing_data_reduction 'Bruker SHELXTL'
_computing_molecular_graphics 'Olex2 (Dolomanov et al., 2009)'
_computing_publication_material 'Olex2 (Dolomanov et al., 2009)'
_computing_structure_refinement 'SHELXL-97 (Sheldrick, 2008)'
_computing_structure_solution 'SHELXS-97 (Sheldrick, 2008)'
_diffrn_ambient_temperature 293(2)
_diffrn_detector_area_resol_mean none
_diffrn_measured_fraction_theta_full 0.998
_diffrn_measured_fraction_theta_max 0.998
_diffrn_measurement_device_type 'multiwire proportional'
_diffrn_measurement_method 'phi and omega scans'
_diffrn_radiation_monochromator graphite
_diffrn_radiation_type MoK\a
_diffrn_radiation_wavelength 0.71073
_diffrn_reflns_av_R_equivalents 0.0349
_diffrn_reflns_av_unetI/netI 0.0409
_diffrn_reflns_limit_h_max 15
_diffrn_reflns_limit_h_min -15
_diffrn_reflns_limit_k_max 28
_diffrn_reflns_limit_k_min -28
_diffrn_reflns_limit_l_max 18
_diffrn_reflns_limit_l_min -19
_diffrn_reflns_number 26396
_diffrn_reflns_theta_full 25.00
_diffrn_reflns_theta_max 25.00
_diffrn_reflns_theta_min 2.88
_diffrn_source 'fine-focus sealed tube'
_diffrn_standards_decay_% none
_diffrn_standards_interval_count none
_diffrn_standards_interval_time none
_diffrn_standards_number none
_exptl_absorpt_coefficient_mu 7.449
_exptl_absorpt_correction_T_max 0.4685
_exptl_absorpt_correction_T_min 0.2295
_exptl_absorpt_correction_type multi-scan
_exptl_absorpt_process_details SADABS
_exptl_crystal_colour GREEN
_exptl_crystal_density_diffrn 2.508
_exptl_crystal_density_method 'not measured'
_exptl_crystal_description BLOCK
_exptl_crystal_F_000 3608
_exptl_crystal_size_max 0.28
_exptl_crystal_size_mid 0.17
_exptl_crystal_size_min 0.12
_refine_diff_density_max 1.949
_refine_diff_density_min -1.669
_refine_diff_density_rms 0.211
_refine_ls_extinction_method none
_refine_ls_goodness_of_fit_ref 1.047
_refine_ls_hydrogen_treatment constr
_refine_ls_matrix_type full
_refine_ls_number_parameters 710
_refine_ls_number_reflns 8804
_refine_ls_number_restraints 2844
_refine_ls_restrained_S_all 1.003
_refine_ls_R_factor_all 0.0517
_refine_ls_R_factor_gt 0.0413
_refine_ls_shift/su_max 0.003
_refine_ls_shift/su_mean 0.000
_refine_ls_structure_factor_coef Fsqd
_refine_ls_weighting_details 'calc w=1/[\s^2^(Fo^2^)+(0.0407P)^2^+68.3549P] where P=(Fo^2^+2Fc^2^)/3'
_refine_ls_weighting_scheme calc
_refine_ls_wR_factor_gt 0.0983
_refine_ls_wR_factor_ref 0.1061
_reflns_number_gt 7490
_reflns_number_total 8804
_reflns_threshold_expression >2sigma(I)
_cod_data_source_file ic6b00754_si_002.cif
_cod_data_source_block 1
_cod_depositor_comments
;
The following automatic conversions were performed:

data item '_exptl_absorpt_correction_type' value 'MULTI-SCAN' was
changed to 'multi-scan' in accordance with the
/home/saulius/struct/COD-crude-data/automatic-downloads/DataCite-retrospective/ACS/depositions/lib/dictionaries/cif_core.dic
dictionary named 'cif_core.dic' version 2.4.2 last updated on
2011-04-26.

Automatic conversion script
Id: cif_fix_values 6909 2019-04-08 15:41:33Z antanas 
;
_cod_original_sg_symbol_H-M P2(1)/n
_cod_database_code 4347896
_olex2_refinement_description
;
1. Fixed Uiso
 At 1.2 times of:
  All O(H,H) groups
2. Restrained distances
 C2'-C3 = C5'-C6 = C8'-C9 = C11'-C12 = C14'-C15 = C17'-C18
 1.43 with sigma of 0.01
 C1'-C2' = C4'-C5' = C7'-C8' = C10'-C11' = C13'-C14' = C16'-C17'
 1.5 with sigma of 0.01
 C2-C3 = C5-C6 = C8-C9 = C11-C12 = C14-C15 = C17-C18
 1.43 with sigma of 0.01
 C1-C2 = C4-C5 = C7-C8 = C10-C11 = C13-C14 = C16-C17
 1.5 with sigma of 0.01
 Ge1-C3 = Ge2-C6 = Ge3-C9 = Ge4-C12 = Ge5-C15 = Ge6-C18
 1.94 with sigma of 0.01
3. Uiso/Uaniso restraints and constraints
All non-hydrogen atoms have similar U: within 3.8A with sigma of 0.02 and sigma
for terminal atoms of 0.04
Uanis(C7) = Uanis(C4')
Uanis(C10) = Uanis(C7')
Uanis(C13) = Uanis(C10')
Uanis(O3W) = Uanis(O14')
Uanis(O14) = Uanis(O3W')
4. Others
 Sof(O13')=Sof(O14')=Sof(O3W')=Sof(C1')=Sof(C2')=Sof(C4')=Sof(C5')=Sof(C7')=
 Sof(C8')=Sof(C10')=Sof(C11')=Sof(C13')=Sof(C14')=Sof(C16')=Sof(C17')=1-FVAR(1)
 Sof(O13)=Sof(O14)=Sof(O3W)=Sof(C1)=Sof(C2)=Sof(C4)=Sof(C5)=Sof(C7)=Sof(C8)=
 Sof(C10)=Sof(C11)=Sof(C13)=Sof(C14)=Sof(C16)=Sof(C17)=FVAR(1)
5.a Riding coordinates:
 O1W(H1A,H1B), O2W(H2A,H2B), O4W(H4A,H4B), O5W(H5A,H5B), O6W(H6A,H6B), O7W(H7A,
 H7B), O8W(H8A,H8B)
;
_olex2_submission_special_instructions 'No special instructions were received'

loop_
_space_group_symop_id
_space_group_symop_operation_xyz
1 'x, y, z'
2 '-x+1/2, y+1/2, -z+1/2'
3 '-x, -y, -z'
4 'x-1/2, -y-1/2, z-1/2'

loop_
_atom_site_label
_atom_site_type_symbol
_atom_site_fract_x
_atom_site_fract_y
_atom_site_fract_z
_atom_site_U_iso_or_equiv
_atom_site_adp_type
_atom_site_occupancy
_atom_site_calc_flag
_atom_site_disorder_group
_atom_site_refinement_flags_posn
_atom_site_refinement_flags_adp
Pr1 Pr 0.59642(3) 0.492468(17) 0.27909(3) 0.01781(11) Uani 1 d . . U
Pr2 Pr 0.78893(3) 0.472730(17) 0.49498(3) 0.01657(11) Uani 1 d . . U
Pr3 Pr 0.30618(3) 0.520366(18) 0.28635(3) 0.01869(11) Uani 1 d . . U
Pr4 Pr 0.44264(3) 0.319723(18) 0.48844(3) 0.02053(12) Uani 1 d . . U
Ge1 Ge 0.22604(6) 0.39519(3) 0.38933(6) 0.02107(19) Uani 1 d . D U
Ge2 Ge 0.41249(8) 0.37989(4) 0.28659(6) 0.0287(2) Uani 1 d . D U
Ge3 Ge 0.64472(7) 0.35584(4) 0.38580(8) 0.0378(3) Uani 1 d . D U
Ge4 Ge 0.68984(7) 0.35056(4) 0.59202(8) 0.0395(3) Uani 1 d . D U
Ge5 Ge 0.50595(7) 0.36685(4) 0.69829(6) 0.0279(2) Uani 1 d . D U
Ge6 Ge 0.27319(6) 0.38896(3) 0.60026(6) 0.02012(19) Uani 1 d . D U
O1 O 0.3308(4) 0.3588(2) 0.3580(4) 0.0241(11) Uani 1 d . . U
O2 O 0.2582(4) 0.3651(2) 0.4933(3) 0.0223(11) Uani 1 d . . U
O3 O 0.3893(4) 0.3499(2) 0.6268(4) 0.0255(12) Uani 1 d . . U
O4 O 0.5720(4) 0.3324(2) 0.6243(4) 0.0299(13) Uani 1 d . . U
O5 O 0.6325(4) 0.3269(2) 0.4864(4) 0.0323(13) Uani 1 d . . U
O6 O 0.5119(4) 0.3397(2) 0.3493(4) 0.0314(13) Uani 1 d . . U
O7 O 0.2497(4) 0.4666(2) 0.3976(4) 0.0248(12) Uani 1 d . . U
O8 O 0.2957(4) 0.4605(2) 0.6048(4) 0.0226(11) Uani 1 d . . U
O9 O 0.5265(4) 0.4386(2) 0.6964(4) 0.0246(12) Uani 1 d . . U
O10 O 0.7011(4) 0.4232(2) 0.5906(4) 0.0236(11) Uani 1 d . . U
O11 O 0.6588(4) 0.4280(2) 0.3922(4) 0.0250(12) Uani 1 d . . U
O12 O 0.4387(4) 0.4512(2) 0.2998(4) 0.0252(12) Uani 1 d . . U
O13 O 0.0772(8) 0.4483(5) 0.4560(8) 0.025(2) Uani 0.490(4) d . . U
O14 O -0.0831(10) 0.4673(6) 0.3968(10) 0.0266(18) Uani 0.490(4) d . . U
O15 O 0.3557(5) 0.4129(3) 0.7751(4) 0.0426(15) Uani 1 d . . U
O16 O 0.2959(7) 0.3858(4) 0.8883(5) 0.0636(19) Uani 1 d . . U
O17 O 0.7073(5) 0.3787(3) 0.7592(5) 0.0491(17) Uani 1 d . . U
O18 O 0.7976(6) 0.3426(3) 0.8759(5) 0.059(2) Uani 1 d . . U
O19 O 0.8186(4) 0.3690(2) 0.4880(5) 0.0370(14) Uani 1 d . . U
O20 O 0.9610(5) 0.3275(3) 0.4861(6) 0.0545(18) Uani 1 d . . U
O21 O 0.5875(5) 0.3941(3) 0.2135(4) 0.0421(15) Uani 1 d . . U
O22 O 0.6118(6) 0.3502(3) 0.0971(5) 0.0584(19) Uani 1 d . . U
O23 O 0.2308(5) 0.4283(3) 0.2285(5) 0.0514(17) Uani 1 d . . U
O24 O 0.1238(7) 0.4166(4) 0.1095(6) 0.077(2) Uani 1 d . . U
O13' O 0.0928(8) 0.4419(5) 0.5341(7) 0.026(2) Uani 0.510(4) d 2 . U
O14' O -0.0426(10) 0.4306(5) 0.5898(9) 0.0260(19) Uani 0.510(4) d 2 . U
O1W O 0.7730(5) 0.4739(3) 0.2445(5) 0.0487(18) Uani 1 d . . U
H1A H 0.8201 0.4691 0.2875 0.058 Uiso 1 d . R .
H1B H 0.7845 0.4527 0.2046 0.058 Uiso 1 d . R .
O2W O 0.5151(8) 0.4990(4) 0.1236(5) 0.079(3) Uani 1 d . . U
H2A H 0.4526 0.5046 0.1239 0.095 Uiso 1 d . R .
H2B H 0.5243 0.4983 0.0725 0.095 Uiso 1 d . R .
O3W O 0.9590(10) 0.4605(6) 0.5936(9) 0.0260(19) Uani 0.490(4) d 1 . U
O3W' O 0.9148(10) 0.4396(5) 0.3945(9) 0.0266(18) Uani 0.510(4) d 2 . U
O4W O 0.2712(9) 0.5247(6) 0.1257(6) 0.116(4) Uani 1 d . . U
H4A H 0.3230 0.5243 0.1023 0.139 Uiso 1 d . R .
H4B H 0.2476 0.5569 0.1353 0.139 Uiso 1 d . R .
O5W O 0.1165(5) 0.5408(3) 0.2570(5) 0.0506(19) Uani 1 d . . U
H5A H 0.0843 0.5395 0.2979 0.061 Uiso 1 d . R .
H5B H 0.0745 0.5361 0.2107 0.061 Uiso 1 d . R .
O6W O 0.4787(4) 0.4252(2) 0.4940(4) 0.0301(13) Uani 1 d . . U
H6A H 0.4946 0.4447 0.5391 0.036 Uiso 1 d . R .
H6B H 0.4752 0.4473 0.4517 0.036 Uiso 1 d . R .
O7W O 0.3119(5) 0.2481(3) 0.4835(5) 0.0450(18) Uani 1 d . . U
H7A H 0.3135 0.2204 0.4500 0.054 Uiso 1 d . R .
H7B H 0.2520 0.2508 0.4934 0.054 Uiso 1 d . R .
O8W O 0.5130(7) 0.2261(3) 0.4839(8) 0.101(3) Uani 1 d . . U
H8A H 0.4805 0.1974 0.4956 0.121 Uiso 1 d . R .
H8B H 0.5738 0.2160 0.4835 0.121 Uiso 1 d . R .
O9W O 0.1173(6) 0.2481(3) 0.5052(6) 0.060(2) Uani 1 d . . U
O10W O 0.0091(12) 0.5278(7) 0.0989(10) 0.150(5) Uani 1 d . . U
O11W O 0.0506(10) 0.6209(7) 0.9764(12) 0.164(6) Uani 1 d . . U
O12W O 0.2100(12) 0.5915(8) 0.9002(13) 0.175(5) Uani 1 d . . U
O13W O 0.2084(13) 0.4832(7) 0.9488(12) 0.159(4) Uani 1 d . . U
O14W O 0.1921(11) 0.3294(6) 0.9913(9) 0.133(4) Uani 1 d . . U
O15W O 0.4734(8) 0.4185(4) 0.9950(6) 0.084(3) Uani 1 d . . U
C1 C -0.0006(12) 0.4421(7) 0.3963(10) 0.024(3) Uani 0.490(4) d 1 D U
C2 C 0.0147(11) 0.4049(6) 0.3229(10) 0.032(3) Uani 0.490(4) d 1 D U
C3 C 0.0985(5) 0.3640(4) 0.3298(5) 0.0332(18) Uani 1 d . D U
C4 C 0.2027(14) 0.4060(7) 0.1478(13) 0.040(3) Uani 0.490(4) d 1 D U
C5 C 0.2633(10) 0.3532(8) 0.1407(14) 0.052(3) Uani 0.490(4) d 1 D U
C6 C 0.3729(7) 0.3482(4) 0.1733(5) 0.0400(19) Uani 1 d . D U
C7 C 0.6242(16) 0.3507(7) 0.1784(12) 0.040(2) Uani 0.490(4) d 1 D U
C8 C 0.6779(15) 0.3054(8) 0.2371(9) 0.050(3) Uani 0.490(4) d 1 D U
C9 C 0.7294(7) 0.3090(4) 0.3268(6) 0.046(2) Uani 1 d . D U
C10 C 0.8838(14) 0.3292(7) 0.5107(12) 0.0322(19) Uani 0.490(4) d 1 D U
C11 C 0.8626(13) 0.2883(7) 0.5786(10) 0.041(3) Uani 0.490(4) d 1 D U
C12 C 0.8014(6) 0.3020(4) 0.6438(6) 0.042(2) Uani 1 d . D U
C13 C 0.7150(14) 0.3434(8) 0.8231(15) 0.043(2) Uani 0.490(4) d 1 D U
C14 C 0.6246(9) 0.3048(8) 0.8222(15) 0.050(3) Uani 0.490(4) d 1 D U
C15 C 0.5185(7) 0.3239(4) 0.8033(6) 0.047(2) Uani 1 d . D U
C16 C 0.2816(15) 0.3917(10) 0.8035(14) 0.052(3) Uani 0.490(4) d 1 D U
C17 C 0.1827(15) 0.3756(9) 0.7463(8) 0.050(3) Uani 0.490(4) d 1 D U
C18 C 0.1704(6) 0.3580(4) 0.6583(6) 0.0349(18) Uani 1 d . D U
C1' C 0.1483(14) 0.4033(9) 0.1942(12) 0.046(3) Uani 0.510(4) d 2 D U
C2' C 0.0733(14) 0.3753(10) 0.2400(8) 0.054(3) Uani 0.510(4) d 2 D U
C4' C 0.5594(13) 0.3565(8) 0.1539(14) 0.040(2) Uani 0.510(4) d 2 D U
C5' C 0.4631(10) 0.3222(7) 0.1490(13) 0.044(3) Uani 0.510(4) d 2 D U
C7' C 0.8760(12) 0.3271(7) 0.4605(12) 0.0322(19) Uani 0.510(4) d 2 D U
C8' C 0.8189(11) 0.2901(7) 0.3899(10) 0.045(3) Uani 0.510(4) d 2 D U
C10' C 0.7743(15) 0.3374(7) 0.7935(12) 0.043(2) Uani 0.510(4) d 2 D U
C11' C 0.8027(16) 0.2923(8) 0.7349(8) 0.052(3) Uani 0.510(4) d 2 D U
C13' C 0.3562(16) 0.3735(7) 0.8363(14) 0.048(3) Uani 0.510(4) d 2 D U
C14' C 0.4199(11) 0.3213(8) 0.8315(14) 0.052(3) Uani 0.510(4) d 2 D U
C16' C 0.0412(11) 0.4352(6) 0.5942(9) 0.024(3) Uani 0.510(4) d 2 D U
C17' C 0.0887(11) 0.3969(6) 0.6657(10) 0.031(3) Uani 0.510(4) d 2 D U

loop_
_atom_site_aniso_label
_atom_site_aniso_U_11
_atom_site_aniso_U_22
_atom_site_aniso_U_33
_atom_site_aniso_U_23
_atom_site_aniso_U_13
_atom_site_aniso_U_12
Pr1 0.0148(2) 0.0194(2) 0.0196(2) -0.00355(17) 0.00418(17) -0.00032(16)
Pr2 0.0115(2) 0.0173(2) 0.0209(2) -0.00262(17) 0.00324(17) 0.00095(16)
Pr3 0.0145(2) 0.0215(2) 0.0200(2) -0.00206(17) 0.00322(17) 0.00074(17)
Pr4 0.0160(2) 0.0193(2) 0.0264(3) -0.00182(18) 0.00422(18) -0.00089(17)
Ge1 0.0154(4) 0.0193(4) 0.0265(5) 0.0042(3) -0.0012(3) -0.0044(3)
Ge2 0.0442(5) 0.0217(4) 0.0242(5) -0.0097(4) 0.0168(4) -0.0155(4)
Ge3 0.0325(5) 0.0210(5) 0.0701(8) -0.0221(5) 0.0358(5) -0.0112(4)
Ge4 0.0171(4) 0.0165(4) 0.0770(8) -0.0148(5) -0.0118(5) 0.0064(4)
Ge5 0.0397(5) 0.0168(4) 0.0227(5) 0.0010(4) -0.0058(4) 0.0075(4)
Ge6 0.0224(4) 0.0153(4) 0.0257(5) 0.0029(3) 0.0122(4) 0.0025(3)
O1 0.026(3) 0.024(3) 0.024(3) -0.004(2) 0.010(2) -0.004(2)
O2 0.027(3) 0.021(2) 0.020(3) 0.003(2) 0.006(2) 0.001(2)
O3 0.028(3) 0.022(2) 0.027(3) 0.000(2) 0.004(2) 0.008(2)
O4 0.027(3) 0.023(3) 0.038(3) -0.005(2) 0.001(2) 0.008(2)
O5 0.021(3) 0.023(3) 0.056(3) -0.012(2) 0.014(2) -0.002(2)
O6 0.030(3) 0.022(3) 0.046(3) -0.009(2) 0.017(2) -0.009(2)
O7 0.027(3) 0.022(2) 0.026(3) -0.006(2) 0.007(2) -0.001(2)
O8 0.024(2) 0.018(2) 0.025(3) -0.004(2) 0.004(2) -0.002(2)
O9 0.020(2) 0.021(3) 0.033(3) 0.001(2) 0.005(2) 0.001(2)
O10 0.022(3) 0.019(2) 0.031(3) -0.004(2) 0.009(2) -0.001(2)
O11 0.021(2) 0.017(2) 0.035(3) -0.006(2) 0.001(2) 0.000(2)
O12 0.018(2) 0.022(3) 0.037(3) -0.008(2) 0.011(2) -0.003(2)
O13 0.019(4) 0.026(4) 0.029(4) -0.007(4) 0.004(4) -0.003(4)
O14 0.019(3) 0.027(4) 0.035(3) 0.000(5) 0.010(3) -0.003(4)
O15 0.050(3) 0.038(3) 0.045(3) 0.004(3) 0.022(3) -0.011(3)
O16 0.072(4) 0.074(4) 0.050(4) 0.000(4) 0.024(4) -0.013(4)
O17 0.047(3) 0.039(3) 0.056(4) 0.025(3) -0.005(3) -0.003(3)
O18 0.063(4) 0.050(4) 0.056(4) 0.017(4) -0.008(4) 0.006(4)
O19 0.022(3) 0.023(3) 0.067(4) 0.004(3) 0.013(3) 0.005(2)
O20 0.032(3) 0.039(3) 0.096(5) -0.003(3) 0.022(3) 0.008(3)
O21 0.055(3) 0.029(3) 0.045(3) -0.013(3) 0.015(3) 0.000(3)
O22 0.067(4) 0.059(4) 0.054(4) -0.017(4) 0.023(4) 0.002(4)
O23 0.038(3) 0.051(3) 0.058(4) -0.026(3) -0.011(3) 0.004(3)
O24 0.070(5) 0.089(5) 0.063(5) -0.015(4) -0.011(4) -0.006(4)
O13' 0.021(4) 0.026(4) 0.032(4) 0.003(4) 0.008(4) -0.002(3)
O14' 0.018(3) 0.033(5) 0.028(3) 0.003(5) 0.008(3) 0.000(5)
O1W 0.034(4) 0.066(5) 0.046(4) -0.013(4) 0.010(3) 0.003(3)
O2W 0.120(7) 0.070(5) 0.037(5) 0.004(4) -0.008(5) -0.014(5)
O3W 0.018(3) 0.033(5) 0.028(3) 0.003(5) 0.008(3) 0.000(5)
O3W' 0.019(3) 0.027(4) 0.035(3) 0.000(5) 0.010(3) -0.003(4)
O4W 0.109(7) 0.189(9) 0.048(6) -0.012(6) 0.009(5) 0.003(7)
O5W 0.030(3) 0.089(5) 0.033(4) 0.003(4) 0.008(3) 0.007(4)
O6W 0.036(3) 0.023(3) 0.032(3) -0.003(2) 0.009(3) -0.003(2)
O7W 0.030(3) 0.027(3) 0.082(5) -0.013(3) 0.021(3) -0.005(3)
O8W 0.056(5) 0.038(4) 0.222(11) 0.014(6) 0.061(6) 0.006(4)
O9W 0.044(4) 0.045(4) 0.101(6) 0.021(4) 0.039(4) 0.012(3)
O10W 0.140(9) 0.183(10) 0.118(9) 0.000(8) 0.000(8) -0.002(8)
O11W 0.095(9) 0.163(12) 0.229(15) -0.106(11) 0.017(9) 0.000(8)
O12W 0.128(9) 0.181(11) 0.233(13) -0.090(10) 0.078(9) -0.026(9)
O13W 0.150(8) 0.152(8) 0.176(9) -0.018(8) 0.037(8) -0.015(8)
O14W 0.133(8) 0.134(8) 0.135(8) 0.001(7) 0.033(7) -0.026(7)
O15W 0.101(6) 0.075(5) 0.073(5) 0.000(5) 0.006(5) -0.007(5)
C1 0.016(5) 0.028(5) 0.030(5) -0.005(5) 0.010(5) -0.004(5)
C2 0.022(5) 0.039(5) 0.033(5) -0.008(5) 0.000(5) -0.003(5)
C3 0.022(3) 0.040(4) 0.034(4) -0.003(3) -0.004(3) -0.013(3)
C4 0.037(5) 0.044(5) 0.035(5) -0.011(5) -0.005(5) -0.008(5)
C5 0.055(6) 0.053(6) 0.045(6) -0.013(6) 0.002(6) 0.000(6)
C6 0.047(4) 0.041(4) 0.033(4) -0.020(3) 0.012(3) -0.008(3)
C7 0.045(4) 0.034(4) 0.044(4) -0.012(4) 0.018(4) -0.005(4)
C8 0.050(6) 0.042(6) 0.064(6) -0.007(6) 0.022(6) 0.001(6)
C9 0.039(4) 0.041(4) 0.062(4) -0.023(4) 0.021(4) 0.003(4)
C10 0.020(3) 0.022(3) 0.057(4) -0.004(4) 0.013(4) 0.005(3)
C11 0.028(5) 0.027(5) 0.068(6) 0.010(6) 0.008(6) 0.004(5)
C12 0.032(4) 0.035(4) 0.059(4) -0.001(4) 0.004(4) 0.014(3)
C13 0.041(4) 0.033(4) 0.050(4) 0.007(4) -0.002(4) 0.003(4)
C14 0.053(6) 0.045(6) 0.049(6) 0.018(6) 0.000(6) -0.006(6)
C15 0.049(4) 0.043(4) 0.044(4) 0.016(4) -0.001(4) 0.004(4)
C16 0.058(5) 0.051(5) 0.049(5) 0.000(5) 0.015(5) -0.008(5)
C17 0.050(5) 0.054(5) 0.047(5) 0.002(5) 0.008(5) -0.009(5)
C18 0.037(4) 0.035(4) 0.039(4) 0.007(3) 0.025(3) -0.005(3)
C1' 0.042(5) 0.051(5) 0.039(5) -0.009(5) -0.004(5) -0.006(5)
C2' 0.045(6) 0.062(6) 0.050(6) 0.000(6) -0.005(6) -0.017(6)
C4' 0.045(4) 0.034(4) 0.044(4) -0.012(4) 0.018(4) -0.005(4)
C5' 0.050(6) 0.040(6) 0.043(6) -0.010(5) 0.014(5) -0.012(5)
C7' 0.020(3) 0.022(3) 0.057(4) -0.004(4) 0.013(4) 0.005(3)
C8' 0.037(5) 0.036(5) 0.067(6) -0.011(5) 0.019(5) -0.005(5)
C10' 0.041(4) 0.033(4) 0.050(4) 0.007(4) -0.002(4) 0.003(4)
C11' 0.046(6) 0.039(6) 0.067(6) 0.002(6) -0.003(6) 0.006(6)
C13' 0.054(5) 0.047(5) 0.044(5) 0.002(5) 0.012(5) -0.005(5)
C14' 0.061(6) 0.046(6) 0.047(6) 0.006(5) 0.003(6) 0.002(6)
C16' 0.020(5) 0.024(5) 0.029(5) -0.002(5) 0.006(5) -0.006(5)
C17' 0.030(5) 0.033(5) 0.032(5) 0.007(5) 0.011(5) 0.003(5)

loop_
_atom_type_symbol
_atom_type_description
_atom_type_scat_dispersion_real
_atom_type_scat_dispersion_imag
_atom_type_scat_source
H H 0.0000 0.0000 'International Tables Vol C Tables 4.2.6.8 and 6.1.1.4'
C C 0.0033 0.0016 'International Tables Vol C Tables 4.2.6.8 and 6.1.1.4'
O O 0.0106 0.0060 'International Tables Vol C Tables 4.2.6.8 and 6.1.1.4'
Ge Ge 0.1547 1.8001 'International Tables Vol C Tables 4.2.6.8 and 6.1.1.4'
Pr Pr -0.2180 2.8214 'International Tables Vol C Tables 4.2.6.8 and 6.1.1.4'

loop_
_geom_angle_atom_site_label_1
_geom_angle_atom_site_label_2
_geom_angle_atom_site_label_3
_geom_angle
_geom_angle_site_symmetry_1
_geom_angle_site_symmetry_3
Pr2 Pr1 Pr3 118.709(14) . .
O8 Pr1 Pr2 34.52(13) 3_666 .
O8 Pr1 Pr3 110.58(13) 3_666 .
O8 Pr1 O9 83.66(18) 3_666 3_666
O8 Pr1 O12 119.98(19) 3_666 .
O8 Pr1 O15 72.4(2) 3_666 3_666
O8 Pr1 O21 135.8(2) 3_666 .
O8 Pr1 O1W 78.5(2) 3_666 .
O8 Pr1 O2W 144.9(2) 3_666 .
O9 Pr1 Pr2 107.16(14) 3_666 .
O9 Pr1 Pr3 34.64(13) 3_666 .
O9 Pr1 O12 67.04(18) 3_666 .
O9 Pr1 O15 71.1(2) 3_666 3_666
O9 Pr1 O21 135.1(2) 3_666 .
O9 Pr1 O1W 147.0(2) 3_666 .
O9 Pr1 O2W 86.3(3) 3_666 .
O11 Pr1 Pr2 35.15(13) . .
O11 Pr1 Pr3 106.89(13) . .
O11 Pr1 O8 68.81(18) . 3_666
O11 Pr1 O9 117.68(19) . 3_666
O11 Pr1 O12 80.11(19) . .
O11 Pr1 O15 138.5(2) . 3_666
O11 Pr1 O21 73.1(2) . .
O11 Pr1 O1W 81.2(2) . .
O11 Pr1 O2W 143.9(2) . .
O12 Pr1 Pr2 106.25(14) . .
O12 Pr1 Pr3 34.29(13) . .
O12 Pr1 O15 133.8(2) . 3_666
O12 Pr1 O21 73.1(2) . .
O12 Pr1 O1W 145.9(2) . .
O12 Pr1 O2W 86.1(3) . .
O15 Pr1 Pr2 103.85(17) 3_666 .
O15 Pr1 Pr3 100.00(16) 3_666 .
O15 Pr1 O21 131.8(2) 3_666 .
O15 Pr1 O1W 77.1(2) 3_666 .
O21 Pr1 Pr2 102.95(16) . .
O21 Pr1 Pr3 101.14(16) . .
O21 Pr1 O1W 74.3(2) . .
O1W Pr1 Pr2 71.83(17) . .
O1W Pr1 Pr3 169.42(17) . .
O2W Pr1 Pr2 164.4(3) . .
O2W Pr1 Pr3 76.9(3) . .
O2W Pr1 O15 72.5(3) . 3_666
O2W Pr1 O21 71.0(3) . .
O2W Pr1 O1W 92.6(3) . .
O7 Pr2 Pr1 111.56(14) 3_666 .
O7 Pr2 O8 86.57(19) 3_666 3_666
O7 Pr2 O10 68.79(18) 3_666 .
O7 Pr2 O11 122.30(19) 3_666 .
O7 Pr2 O13 64.9(3) 3_666 3_666
O7 Pr2 O14 138.0(3) 3_666 1_655
O7 Pr2 O19 133.5(2) 3_666 .
O7 Pr2 O13' 83.1(3) 3_666 3_666
O7 Pr2 O14' 95.3(3) 3_666 1_655
O7 Pr2 O3W 84.9(3) 3_666 .
O7 Pr2 O3W' 150.1(3) 3_666 .
O8 Pr2 Pr1 34.91(13) 3_666 .
O8 Pr2 O10 121.60(18) 3_666 .
O8 Pr2 O11 69.03(18) 3_666 .
O8 Pr2 O13 86.4(3) 3_666 3_666
O8 Pr2 O14 84.9(3) 3_666 1_655
O8 Pr2 O19 133.3(2) 3_666 .
O8 Pr2 O13' 66.5(3) 3_666 3_666
O8 Pr2 O14' 151.3(3) 3_666 1_655
O8 Pr2 O3W 138.9(3) 3_666 .
O8 Pr2 O3W' 93.9(3) 3_666 .
O10 Pr2 Pr1 107.36(13) . .
O10 Pr2 O11 80.8(2) . .
O10 Pr2 O13 123.4(3) . 3_666
O10 Pr2 O14 146.8(3) . 1_655
O10 Pr2 O19 69.34(19) . .
O10 Pr2 O13' 149.3(3) . 3_666
O10 Pr2 O14' 85.2(3) . 1_655
O10 Pr2 O3W 92.2(3) . .
O10 Pr2 O3W' 132.9(3) . .
O11 Pr2 Pr1 34.98(13) . .
O11 Pr2 O13 152.9(3) . 3_666
O11 Pr2 O14 92.4(3) . 1_655
O11 Pr2 O19 68.7(2) . .
O11 Pr2 O13' 126.5(3) . 3_666
O11 Pr2 O14' 130.6(3) . 1_655
O11 Pr2 O3W 145.8(3) . .
O11 Pr2 O3W' 85.2(3) . .
O13 Pr2 Pr1 118.6(3) 3_666 .
O13 Pr2 O13' 27.1(3) 3_666 3_666
O13 Pr2 O14' 68.8(4) 3_666 1_655
O13 Pr2 O3W' 85.2(4) 3_666 .
O14 Pr2 Pr1 82.6(3) 1_655 .
O14 Pr2 O13 73.5(4) 1_655 3_666
O14 Pr2 O13' 55.8(4) 1_655 3_666
O14 Pr2 O14' 74.6(4) 1_655 1_655
O14 Pr2 O3W' 14.4(3) 1_655 .
O19 Pr2 Pr1 99.31(16) . .
O19 Pr2 O13 127.9(3) . 3_666
O19 Pr2 O14 77.9(3) . 1_655
O19 Pr2 O13' 129.5(3) . 3_666
O19 Pr2 O14' 62.1(3) . 1_655
O19 Pr2 O3W 77.5(3) . .
O19 Pr2 O3W' 63.7(3) . .
O13' Pr2 Pr1 94.0(2) 3_666 .
O13' Pr2 O14' 85.2(4) 3_666 1_655
O14' Pr2 Pr1 152.9(3) 1_655 .
O3W Pr2 Pr1 157.9(3) . .
O3W Pr2 O13 53.7(4) . 3_666
O3W Pr2 O14 75.3(5) . 1_655
O3W Pr2 O13' 72.6(4) . 3_666
O3W Pr2 O14' 15.5(3) . 1_655
O3W Pr2 O3W' 75.2(4) . .
O3W' Pr2 Pr1 83.7(3) . .
O3W' Pr2 O13' 69.8(4) . 3_666
O3W' Pr2 O14' 70.6(4) . 1_655
Pr2 Pr3 Pr1 120.863(14) 3_666 .
O7 Pr3 Pr1 112.02(13) . .
O7 Pr3 Pr2 34.28(13) . 3_666
O7 Pr3 O17 134.7(2) . 3_666
O7 Pr3 O23 69.7(2) . .
O7 Pr3 O4W 138.1(3) . .
O7 Pr3 O5W 78.4(2) . .
O9 Pr3 Pr1 34.52(13) 3_666 .
O9 Pr3 Pr2 109.17(14) 3_666 3_666
O9 Pr3 O7 122.63(19) 3_666 .
O9 Pr3 O17 70.2(2) 3_666 3_666
O9 Pr3 O23 134.0(2) 3_666 .
O9 Pr3 O4W 95.3(3) 3_666 .
O9 Pr3 O5W 145.0(2) 3_666 .
O10 Pr3 Pr1 107.88(13) 3_666 .
O10 Pr3 Pr2 34.86(13) 3_666 3_666
O10 Pr3 O7 68.03(18) 3_666 .
O10 Pr3 O9 81.89(19) 3_666 3_666
O10 Pr3 O12 116.84(19) 3_666 .
O10 Pr3 O17 72.0(2) 3_666 3_666
O10 Pr3 O23 135.5(2) 3_666 .
O10 Pr3 O4W 141.6(4) 3_666 .
O10 Pr3 O5W 81.6(2) 3_666 .
O12 Pr3 Pr1 34.42(13) . .
O12 Pr3 Pr2 107.75(14) . 3_666
O12 Pr3 O7 84.28(19) . .
O12 Pr3 O9 67.04(18) . 3_666
O12 Pr3 O17 134.0(2) . 3_666
O12 Pr3 O23 71.2(2) . .
O12 Pr3 O4W 96.5(3) . .
O12 Pr3 O5W 147.6(2) . .
O17 Pr3 Pr1 99.78(17) 3_666 .
O17 Pr3 Pr2 101.58(19) 3_666 3_666
O17 Pr3 O23 136.4(2) 3_666 .
O17 Pr3 O4W 71.0(4) 3_666 .
O17 Pr3 O5W 75.4(2) 3_666 .
O23 Pr3 Pr1 99.96(16) . .
O23 Pr3 Pr2 100.88(19) . 3_666
O23 Pr3 O4W 71.1(4) . .
O23 Pr3 O5W 77.2(2) . .
O4W Pr3 Pr1 88.6(3) . .
O4W Pr3 Pr2 150.6(3) . 3_666
O4W Pr3 O5W 79.3(3) . .
O5W Pr3 Pr1 167.81(16) . .
O5W Pr3 Pr2 71.29(16) . 3_666
Ge2 Pr4 Ge4 106.84(3) . .
Ge2 Pr4 Ge5 136.46(2) . .
Ge5 Pr4 Ge4 55.75(3) . .
O1 Pr4 Ge2 29.50(12) . .
O1 Pr4 Ge4 133.11(12) . .
O1 Pr4 Ge5 132.95(12) . .
O1 Pr4 O2 57.98(17) . .
O1 Pr4 O3 113.34(17) . .
O1 Pr4 O4 151.22(18) . .
O1 Pr4 O5 114.0(2) . .
O1 Pr4 O6 58.40(18) . .
O1 Pr4 O6W 75.24(18) . .
O2 Pr4 Ge2 85.08(11) . .
O2 Pr4 Ge4 133.77(12) . .
O2 Pr4 Ge5 84.53(12) . .
O3 Pr4 Ge2 133.23(12) . .
O3 Pr4 Ge4 85.60(13) . .
O3 Pr4 Ge5 29.88(13) . .
O3 Pr4 O2 57.26(17) . .
O3 Pr4 O5 115.59(19) . .
O3 Pr4 O6 152.85(18) . .
O3 Pr4 O6W 76.99(18) . .
O4 Pr4 Ge2 133.53(14) . .
O4 Pr4 Ge4 29.67(14) . .
O4 Pr4 Ge5 29.73(13) . .
O4 Pr4 O2 114.21(17) . .
O4 Pr4 O3 58.67(18) . .
O4 Pr4 O5 58.6(2) . .
O4 Pr4 O6 114.49(19) . .
O4 Pr4 O6W 75.99(19) . .
O5 Pr4 Ge2 84.56(15) . .
O5 Pr4 Ge4 30.01(15) . .
O5 Pr4 Ge5 85.76(15) . .
O5 Pr4 O2 152.71(17) . .
O5 Pr4 O6 57.6(2) . .
O6 Pr4 Ge2 29.95(14) . .
O6 Pr4 Ge4 84.84(13) . .
O6 Pr4 Ge5 134.46(13) . .
O6 Pr4 O2 115.03(18) . .
O6W Pr4 Ge2 67.54(14) . .
O6W Pr4 Ge4 67.72(13) . .
O6W Pr4 Ge5 68.93(14) . .
O6W Pr4 O2 77.05(17) . .
O6W Pr4 O5 75.66(18) . .
O6W Pr4 O6 75.87(18) . .
O7W Pr4 Ge2 107.33(18) . .
O7W Pr4 Ge4 140.83(17) . .
O7W Pr4 Ge5 107.50(18) . .
O7W Pr4 O1 85.2(2) . .
O7W Pr4 O2 67.95(19) . .
O7W Pr4 O3 84.8(2) . .
O7W Pr4 O4 119.0(2) . .
O7W Pr4 O5 139.33(19) . .
O7W Pr4 O6 117.9(2) . .
O7W Pr4 O6W 145.0(2) . .
O8W Pr4 Ge2 109.1(3) . .
O8W Pr4 Ge4 82.3(2) . .
O8W Pr4 Ge5 107.3(3) . .
O8W Pr4 O1 119.4(3) . .
O8W Pr4 O2 136.7(2) . .
O8W Pr4 O3 117.3(3) . .
O8W Pr4 O4 85.8(3) . .
O8W Pr4 O5 70.5(2) . .
O8W Pr4 O6 86.5(3) . .
O8W Pr4 O6W 146.2(2) . .
O8W Pr4 O7W 68.8(3) . .
O1 Ge1 Pr4 42.34(18) . .
O1 Ge1 C3 110.0(3) . .
O2 Ge1 Pr4 48.89(17) . .
O2 Ge1 O1 90.1(3) . .
O2 Ge1 C3 110.0(3) . .
O7 Ge1 Pr4 109.94(19) . .
O7 Ge1 O1 110.6(3) . .
O7 Ge1 O2 108.2(3) . .
O7 Ge1 C3 123.0(3) . .
C3 Ge1 Pr4 127.0(3) . .
O1 Ge2 Pr4 43.55(18) . .
O1 Ge2 C6 113.1(3) . .
O6 Ge2 Pr4 46.77(19) . .
O6 Ge2 O1 88.5(3) . .
O6 Ge2 C6 111.2(3) . .
O12 Ge2 Pr4 107.6(2) . .
O12 Ge2 O1 109.2(3) . .
O12 Ge2 O6 109.9(3) . .
O12 Ge2 C6 120.4(4) . .
C6 Ge2 Pr4 132.1(3) . .
O5 Ge3 Pr4 43.87(18) . .
O5 Ge3 O6 87.7(3) . .
O5 Ge3 C9 112.0(4) . .
O6 Ge3 Pr4 45.8(2) . .
O6 Ge3 C9 110.4(3) . .
O11 Ge3 Pr4 107.40(19) . .
O11 Ge3 O5 110.9(3) . .
O11 Ge3 O6 108.7(3) . .
O11 Ge3 C9 121.9(4) . .
C9 Ge3 Pr4 130.7(3) . .
O4 Ge4 Pr4 44.12(19) . .
O4 Ge4 O5 87.2(3) . .
O4 Ge4 C12 112.3(4) . .
O5 Ge4 Pr4 44.93(18) . .
O5 Ge4 C12 111.8(3) . .
O10 Ge4 Pr4 106.26(18) . .
O10 Ge4 O4 109.0(3) . .
O10 Ge4 O5 108.7(3) . .
O10 Ge4 C12 122.3(4) . .
C12 Ge4 Pr4 131.5(3) . .
O3 Ge5 Pr4 44.83(18) . .
O3 Ge5 C15 110.9(4) . .
O4 Ge5 Pr4 44.24(18) . .
O4 Ge5 O3 87.5(3) . .
O4 Ge5 C15 110.8(4) . .
O9 Ge5 Pr4 108.1(2) . .
O9 Ge5 O3 109.3(3) . .
O9 Ge5 O4 109.7(3) . .
O9 Ge5 C15 123.0(4) . .
C15 Ge5 Pr4 128.9(3) . .
O2 Ge6 O3 90.0(3) . .
O2 Ge6 C18 112.1(3) . .
O3 Ge6 C18 110.6(3) . .
O8 Ge6 O2 110.0(3) . .
O8 Ge6 O3 111.2(3) . .
O8 Ge6 C18 119.1(3) . .
Ge1 O1 Pr4 108.9(2) . .
Ge2 O1 Pr4 106.9(2) . .
Ge2 O1 Ge1 130.1(3) . .
Ge1 O2 Pr4 101.3(2) . .
Ge6 O2 Pr4 102.4(2) . .
Ge6 O2 Ge1 137.0(3) . .
Ge5 O3 Pr4 105.3(2) . .
Ge6 O3 Pr4 108.1(3) . .
Ge6 O3 Ge5 130.3(3) . .
Ge4 O4 Pr4 106.2(3) . .
Ge5 O4 Pr4 106.0(2) . .
Ge5 O4 Ge4 130.1(3) . .
Ge3 O5 Pr4 107.2(3) . .
Ge3 O5 Ge4 128.9(3) . .
Ge4 O5 Pr4 105.1(3) . .
Ge2 O6 Pr4 103.3(2) . .
Ge2 O6 Ge3 130.9(3) . .
Ge3 O6 Pr4 104.4(3) . .
Pr2 O7 Pr3 110.6(2) 3_666 .
Ge1 O7 Pr2 126.3(3) . 3_666
Ge1 O7 Pr3 122.6(3) . .
Pr2 O8 Pr1 110.6(2) 3_666 3_666
Ge6 O8 Pr1 124.4(3) . 3_666
Ge6 O8 Pr2 124.7(3) . 3_666
Pr1 O9 Pr3 110.8(2) 3_666 3_666
Ge5 O9 Pr1 123.6(3) . 3_666
Ge5 O9 Pr3 123.0(3) . 3_666
Pr3 O10 Pr2 110.4(2) 3_666 .
Ge4 O10 Pr2 123.4(3) . .
Ge4 O10 Pr3 121.9(3) . 3_666
Pr1 O11 Pr2 109.9(2) . .
Ge3 O11 Pr1 124.8(3) . .
Ge3 O11 Pr2 122.4(3) . .
Pr3 O12 Pr1 111.3(2) . .
Ge2 O12 Pr1 122.9(3) . .
Ge2 O12 Pr3 121.9(3) . .
O13' O13 Pr2 78.9(7) . 3_666
O13' O13 C1 134.3(13) . .
C1 O13 Pr2 136.3(11) . 3_666
O3W' O14 Pr2 93(2) 1_455 1_455
O3W' O14 C1 63(2) 1_455 .
C1 O14 Pr2 136.3(12) . 1_455
C16 O15 Pr1 137.6(12) . 3_666
C16 O15 C13' 50.7(12) . .
C13' O15 Pr1 153.2(10) . 3_666
C13' O16 C16 50.5(13) . .
C13 O17 Pr3 146.2(11) . 3_666
C13 O17 C10' 44.1(11) . .
C10' O17 Pr3 143.9(10) . 3_666
C13 O18 C10' 46.3(12) . .
C10 O19 Pr2 144.3(10) . .
C10 O19 C7' 34.3(10) . .
C7' O19 Pr2 145.9(9) . .
C7' O20 C10 40.1(11) . .
C7 O21 Pr1 154.3(10) . .
C4' O21 Pr1 155.2(11) . .
C4' O21 C7 39.9(11) . .
C4' O22 C7 41.3(11) . .
C4 O23 Pr3 134.4(10) . .
C1' O23 Pr3 144.6(11) . .
C1' O23 C4 50.2(11) . .
C4 O24 C1' 52.6(13) . .
O13 O13' Pr2 74.0(7) . 3_666
O13 O13' C16' 138.8(12) . .
C16' O13' Pr2 129.8(10) . 3_666
C16' O14' Pr2 137.2(11) . 1_455
O14 O3W' Pr2 72(2) 1_655 .
O13 C1 C2 115.8(13) . .
O14 C1 O13 122.2(13) . .
O14 C1 C2 121.9(14) . .
C3 C2 C1 122.5(12) . .
C2 C3 Ge1 112.0(8) . .
C2' C3 Ge1 116.1(9) . .
C2' C3 C2 76.5(12) . .
O23 C4 C5 109.4(15) . .
O24 C4 O23 118.7(15) . .
O24 C4 C5 126.7(16) . .
C6 C5 C4 123.8(15) . .
C5 C6 Ge2 112.4(10) . .
C5 C6 C5' 139.1(12) . .
C5' C6 Ge2 108.3(9) . .
O21 C7 C8 117.7(16) . .
O22 C7 O21 117.0(13) . .
O22 C7 C8 125.3(15) . .
C9 C8 C7 129.9(16) . .
C8 C9 Ge3 107.2(9) . .
C8 C9 C8' 144.6(11) . .
C8' C9 Ge3 108.2(9) . .
O19 C10 C11 117.6(14) . .
O20 C10 O19 121.5(13) . .
O20 C10 C11 120.6(14) . .
C12 C11 C10 124.3(13) . .
C11 C12 Ge4 108.2(8) . .
C11' C12 Ge4 112.4(9) . .
C11' C12 C11 139.3(11) . .
O17 C13 C14 115.7(16) . .
O18 C13 O17 117.5(13) . .
O18 C13 C14 126.7(16) . .
C15 C14 C13 123.8(15) . .
C14 C15 Ge5 105.4(10) . .
C14 C15 C14' 144.3(12) . .
C14' C15 Ge5 110.3(9) . .
O15 C16 O16 115.4(14) . .
O15 C16 C17 122.6(19) . .
O16 C16 C17 122.0(17) . .
C18 C17 C16 126.2(17) . .
C17 C18 Ge6 113.1(10) . .
C17 C18 C17' 71.8(11) . .
C17' C18 Ge6 114.1(8) . .
O23 C1' O24 110.2(13) . .
O23 C1' C2' 126.6(17) . .
O24 C1' C2' 121.6(14) . .
C3 C2' C1' 121.0(15) . .
O21 C4' C5' 122.1(15) . .
O22 C4' O21 118.9(12) . .
O22 C4' C5' 118.9(15) . .
C6 C5' C4' 119.6(13) . .
O19 C7' C8' 114.9(13) . .
O20 C7' O19 117.4(12) . .
O20 C7' C8' 127.2(15) . .
C9 C8' C7' 124.0(14) . .
O17 C10' C11' 118.6(16) . .
O18 C10' O17 110.5(12) . .
O18 C10' C11' 130.7(15) . .
C12 C11' C10' 122.9(15) . .
O15 C13' C14' 117.1(16) . .
O16 C13' O15 112.9(13) . .
O16 C13' C14' 129.9(17) . .
C15 C14' C13' 121.8(15) . .
O13' C16' C17' 115.4(13) . .
O14' C16' O13' 129.4(15) . .
O14' C16' C17' 105.6(13) . .
C18 C17' C16' 122.7(12) . .

loop_
_geom_bond_atom_site_label_1
_geom_bond_atom_site_label_2
_geom_bond_distance
_geom_bond_site_symmetry_2
Pr1 Pr2 3.9386(6) .
Pr1 Pr3 3.9708(6) .
Pr1 O8 2.407(5) 3_666
Pr1 O9 2.408(5) 3_666
Pr1 O11 2.401(6) .
Pr1 O12 2.409(5) .
Pr1 O15 2.537(6) 3_666
Pr1 O21 2.558(6) .
Pr1 O1W 2.568(7) .
Pr1 O2W 2.530(8) .
Pr2 O7 2.374(5) 3_666
Pr2 O8 2.384(5) 3_666
Pr2 O10 2.405(5) .
Pr2 O11 2.411(5) .
Pr2 O13 2.616(11) 3_666
Pr2 O14 2.537(15) 1_655
Pr2 O19 2.505(6) .
Pr2 O13' 2.670(11) 3_666
Pr2 O14' 2.671(13) 1_655
Pr2 O3W 2.537(14) .
Pr2 O3W' 2.658(14) .
Pr3 Pr2 3.9452(6) 3_666
Pr3 O7 2.425(6) .
Pr3 O9 2.415(5) 3_666
Pr3 O10 2.400(5) 3_666
Pr3 O12 2.401(5) .
Pr3 O17 2.505(6) 3_666
Pr3 O23 2.514(7) .
Pr3 O4W 2.529(10) .
Pr3 O5W 2.546(7) .
Pr4 Ge2 3.4878(11) .
Pr4 Ge4 3.4974(10) .
Pr4 Ge5 3.4931(10) .
Pr4 O1 2.512(6) .
Pr4 O2 2.712(5) .
Pr4 O3 2.553(6) .
Pr4 O4 2.536(6) .
Pr4 O5 2.558(5) .
Pr4 O6 2.611(6) .
Pr4 O6W 2.553(6) .
Pr4 O7W 2.434(6) .
Pr4 O8W 2.423(8) .
Ge1 O1 1.797(5) .
Ge1 O2 1.790(5) .
Ge1 O7 1.728(5) .
Ge1 C3 1.943(6) .
Ge2 O1 1.796(5) .
Ge2 O6 1.789(6) .
Ge2 O12 1.738(5) .
Ge2 C6 1.945(7) .
Ge3 O5 1.787(7) .
Ge3 O6 1.809(6) .
Ge3 O11 1.728(5) .
Ge3 C9 1.954(7) .
Ge4 O4 1.803(6) .
Ge4 O5 1.812(7) .
Ge4 O10 1.735(5) .
Ge4 C12 1.950(7) .
Ge5 O3 1.804(6) .
Ge5 O4 1.802(6) .
Ge5 O9 1.729(5) .
Ge5 C15 1.947(7) .
Ge6 O2 1.779(5) .
Ge6 O3 1.794(5) .
Ge6 O8 1.728(5) .
Ge6 C18 1.944(6) .
O7 Pr2 2.374(5) 3_666
O8 Pr1 2.407(5) 3_666
O8 Pr2 2.384(5) 3_666
O9 Pr1 2.408(5) 3_666
O9 Pr3 2.415(5) 3_666
O10 Pr3 2.400(5) 3_666
O13 Pr2 2.616(11) 3_666
O13 O13' 1.238(16) .
O13 C1 1.285(19) .
O14 Pr2 2.537(15) 1_455
O14 O3W' 0.660(13) 1_455
O14 C1 1.26(2) .
O15 Pr1 2.537(6) 3_666
O15 C16 1.27(2) .
O15 C13' 1.35(2) .
O16 C16 1.34(2) .
O16 C13' 1.30(2) .
O17 Pr3 2.505(6) 3_666
O17 C13 1.31(2) .
O17 C10' 1.375(19) .
O18 C13 1.26(2) .
O18 C10' 1.30(2) .
O19 C10 1.293(18) .
O19 C7' 1.379(18) .
O20 C10 1.174(18) .
O20 C7' 1.137(17) .
O21 C7 1.31(2) .
O21 C4' 1.311(19) .
O22 C7 1.28(2) .
O22 C4' 1.26(2) .
O23 C4 1.38(2) .
O23 C1' 1.285(19) .
O24 C4 1.148(19) .
O24 C1' 1.37(2) .
O13' Pr2 2.670(10) 3_666
O13' C16' 1.295(19) .
O14' Pr2 2.671(13) 1_455
O14' C16' 1.118(19) .
O3W' O14 0.660(13) 1_655
C1 C2 1.516(9) .
C2 C3 1.474(9) .
C3 C2' 1.440(9) .
C4 C5 1.512(9) .
C5 C6 1.470(9) .
C6 C5' 1.473(9) .
C7 C8 1.520(9) .
C8 C9 1.476(9) .
C9 C8' 1.488(9) .
C10 C11 1.523(9) .
C11 C12 1.479(9) .
C12 C11' 1.472(9) .
C13 C14 1.517(9) .
C14 C15 1.471(9) .
C15 C14' 1.476(9) .
C16 C17 1.514(10) .
C17 C18 1.449(9) .
C18 C17' 1.455(9) .
C1' C2' 1.505(9) .
C4' C5' 1.516(9) .
C7' C8' 1.523(9) .
C10' C11' 1.518(9) .
C13' C14' 1.516(9) .
C16' C17' 1.508(9) .

loop_
_geom_torsion_atom_site_label_1
_geom_torsion_atom_site_label_2
_geom_torsion_atom_site_label_3
_geom_torsion_atom_site_label_4
_geom_torsion
_geom_torsion_site_symmetry_1
_geom_torsion_site_symmetry_4
Pr1 Pr2 O10 Pr3 -118.70(17) . 3_666
Pr1 Pr2 O10 Ge4 84.3(3) . .
Pr1 Pr2 O11 Ge3 161.3(5) . .
Pr1 Pr2 O19 C10 150.7(15) . .
Pr1 Pr2 O19 C7' 88.5(15) . .
Pr1 Pr2 O3W' O14 85(2) . 1_655
Pr1 Pr3 O7 Pr2 112.90(18) . 3_666
Pr1 Pr3 O7 Ge1 -75.0(3) . .
Pr1 Pr3 O12 Ge2 -158.3(5) . .
Pr1 Pr3 O23 C4 -80.7(12) . .
Pr1 Pr3 O23 C1' -160.9(17) . .
Pr1 O15 C16 O16 -101.8(19) 3_666 .
Pr1 O15 C16 C17 77(3) 3_666 .
Pr1 O15 C13' O16 76(3) 3_666 .
Pr1 O15 C13' C14' -108(2) 3_666 .
Pr1 O21 C7 O22 -91(3) . .
Pr1 O21 C7 C8 89(2) . .
Pr1 O21 C4' O22 86(3) . .
Pr1 O21 C4' C5' -91(3) . .
Pr2 Pr1 Pr3 Pr2 -0.41(2) . 3_666
Pr2 Pr1 Pr3 O7 -37.60(14) . .
Pr2 Pr1 Pr3 O9 78.4(2) . 3_666
Pr2 Pr1 Pr3 O10 35.34(14) . 3_666
Pr2 Pr1 Pr3 O12 -76.3(2) . .
Pr2 Pr1 Pr3 O17 109.49(18) . 3_666
Pr2 Pr1 Pr3 O23 -109.57(19) . .
Pr2 Pr1 Pr3 O4W 179.9(3) . .
Pr2 Pr1 Pr3 O5W 175.0(9) . .
Pr2 Pr1 O11 Ge3 -160.8(5) . .
Pr2 Pr1 O12 Pr3 117.43(19) . .
Pr2 Pr1 O12 Ge2 -84.5(3) . .
Pr2 Pr1 O21 C7 -68(2) . .
Pr2 Pr1 O21 C4' -174(2) . .
Pr2 Pr3 O7 Ge1 172.1(5) 3_666 .
Pr2 Pr3 O12 Pr1 -119.06(19) 3_666 .
Pr2 Pr3 O12 Ge2 82.6(3) 3_666 .
Pr2 Pr3 O23 C4 155.0(12) 3_666 .
Pr2 Pr3 O23 C1' 74.7(17) 3_666 .
Pr2 O13 O13' C16' 133.1(18) 3_666 .
Pr2 O13 C1 O14 -73(2) 3_666 .
Pr2 O13 C1 C2 104.3(16) 3_666 .
Pr2 O14 C1 O13 -59(2) 1_455 .
Pr2 O14 C1 C2 124.6(16) 1_455 .
Pr2 O19 C10 O20 -64(3) . .
Pr2 O19 C10 C11 109.0(16) . .
Pr2 O19 C7' O20 60(3) . .
Pr2 O19 C7' C8' -112.2(15) . .
Pr2 O13' C16' O14' 118.0(18) 3_666 .
Pr2 O13' C16' C17' -101.2(15) 3_666 .
Pr2 O14' C16' O13' -37(3) 1_455 .
Pr2 O14' C16' C17' 179.8(12) 1_455 .
Pr3 Pr1 Pr2 O7 -37.63(15) . 3_666
Pr3 Pr1 Pr2 O8 -84.9(2) . 3_666
Pr3 Pr1 Pr2 O10 35.87(13) . .
Pr3 Pr1 Pr2 O11 78.3(2) . .
Pr3 Pr1 Pr2 O13 -110.0(3) . 3_666
Pr3 Pr1 Pr2 O14 -176.6(3) . 1_655
Pr3 Pr1 Pr2 O19 107.00(14) . .
Pr3 Pr1 Pr2 O13' -121.8(2) . 3_666
Pr3 Pr1 Pr2 O14' 150.7(6) . 1_655
Pr3 Pr1 Pr2 O3W -173.3(8) . .
Pr3 Pr1 Pr2 O3W' 169.0(3) . .
Pr3 Pr1 O11 Pr2 -116.16(18) . .
Pr3 Pr1 O11 Ge3 83.1(3) . .
Pr3 Pr1 O12 Ge2 158.1(5) . .
Pr3 Pr1 O21 C7 169(2) . .
Pr3 Pr1 O21 C4' 62(2) . .
Pr3 O17 C13 O18 -70(3) 3_666 .
Pr3 O17 C13 C14 113.7(17) 3_666 .
Pr3 O17 C10' O18 81(2) 3_666 .
Pr3 O17 C10' C11' -103.7(18) 3_666 .
Pr3 O23 C4 O24 -84(2) . .
Pr3 O23 C4 C5 119.7(13) . .
Pr3 O23 C1' O24 78(2) . .
Pr3 O23 C1' C2' -87(3) . .
Pr4 Ge1 O1 Ge2 -133.7(5) . .
Pr4 Ge1 O2 Ge6 122.3(5) . .
Pr4 Ge1 O7 Pr2 -94.1(3) . 3_666
Pr4 Ge1 O7 Pr3 95.2(3) . .
Pr4 Ge1 C3 C2 160.0(8) . .
Pr4 Ge1 C3 C2' -114.7(12) . .
Pr4 Ge2 O1 Ge1 134.3(5) . .
Pr4 Ge2 O6 Ge3 -122.8(5) . .
Pr4 Ge2 O12 Pr1 102.7(3) . .
Pr4 Ge2 O12 Pr3 -101.5(3) . .
Pr4 Ge2 C6 C5 93.5(12) . .
Pr4 Ge2 C6 C5' -82.1(10) . .
Pr4 Ge3 O5 Ge4 -126.8(5) . .
Pr4 Ge3 O6 Ge2 122.3(5) . .
Pr4 Ge3 O11 Pr1 -100.8(3) . .
Pr4 Ge3 O11 Pr2 100.8(3) . .
Pr4 Ge3 C9 C8 88.8(11) . .
Pr4 Ge3 C9 C8' -89.9(10) . .
Pr4 Ge4 O4 Ge5 -128.3(5) . .
Pr4 Ge4 O5 Ge3 127.6(5) . .
Pr4 Ge4 O10 Pr2 -103.0(3) . .
Pr4 Ge4 O10 Pr3 102.7(3) . 3_666
Pr4 Ge4 C12 C11 91.1(10) . .
Pr4 Ge4 C12 C11' -91.7(11) . .
Pr4 Ge5 O3 Ge6 -130.9(5) . .
Pr4 Ge5 O4 Ge4 128.4(5) . .
Pr4 Ge5 O9 Pr1 101.1(3) . 3_666
Pr4 Ge5 O9 Pr3 -99.0(3) . 3_666
Pr4 Ge5 C15 C14 88.9(11) . .
Pr4 Ge5 C15 C14' -89.4(11) . .
Ge1 C3 C2' C1' 7(3) . .
Ge2 Pr4 Ge1 O1 20.3(3) . .
Ge2 Pr4 Ge1 O2 -176.0(2) . .
Ge2 Pr4 Ge1 O7 -78.8(2) . .
Ge2 Pr4 Ge1 C3 99.2(3) . .
Ge2 Pr4 Ge3 O5 178.2(3) . .
Ge2 Pr4 Ge3 O6 -23.4(3) . .
Ge2 Pr4 Ge3 O11 76.0(2) . .
Ge2 Pr4 Ge3 C9 -102.2(4) . .
Ge2 Pr4 Ge4 O4 157.3(2) . .
Ge2 Pr4 Ge4 O5 -43.8(3) . .
Ge2 Pr4 Ge4 O10 56.6(2) . .
Ge2 Pr4 Ge4 C12 -123.2(4) . .
Ge2 Pr4 Ge5 O3 99.5(2) . .
Ge2 Pr4 Ge5 O4 -100.0(3) . .
Ge2 Pr4 Ge5 O9 0.0(2) . .
Ge2 Pr4 Ge5 C15 -179.9(4) . .
Ge2 Pr4 O1 Ge1 -144.7(4) . .
Ge2 Pr4 O2 Ge1 3.32(19) . .
Ge2 Pr4 O2 Ge6 -140.6(2) . .
Ge2 Pr4 O3 Ge5 -111.2(2) . .
Ge2 Pr4 O3 Ge6 31.5(3) . .
Ge2 Pr4 O4 Ge4 -30.7(3) . .
Ge2 Pr4 O4 Ge5 110.7(2) . .
Ge2 Pr4 O5 Ge3 -1.5(2) . .
Ge2 Pr4 O5 Ge4 138.3(2) . .
Ge2 Pr4 O6 Ge3 139.0(4) . .
Ge2 C6 C5' C4' -53(2) . .
Ge3 C9 C8' C7' -40(2) . .
Ge4 Pr4 Ge1 O1 97.0(3) . .
Ge4 Pr4 Ge1 O2 -99.3(2) . .
Ge4 Pr4 Ge1 O7 -2.1(2) . .
Ge4 Pr4 Ge1 C3 175.9(3) . .
Ge4 Pr4 Ge2 O1 -156.2(2) . .
Ge4 Pr4 Ge2 O6 44.5(2) . .
Ge4 Pr4 Ge2 O12 -56.58(18) . .
Ge4 Pr4 Ge2 C6 124.2(4) . .
Ge4 Pr4 Ge3 O5 23.2(3) . .
Ge4 Pr4 Ge3 O6 -178.4(3) . .
Ge4 Pr4 Ge3 O11 -79.0(2) . .
Ge4 Pr4 Ge3 C9 102.8(4) . .
Ge4 Pr4 Ge5 O3 177.5(2) . .
Ge4 Pr4 Ge5 O4 -22.0(3) . .
Ge4 Pr4 Ge5 O9 77.98(19) . .
Ge4 Pr4 Ge5 C15 -101.9(4) . .
Ge4 Pr4 O1 Ge1 -112.7(2) . .
Ge4 Pr4 O1 Ge2 32.0(3) . .
Ge4 Pr4 O2 Ge1 112.00(19) . .
Ge4 Pr4 O2 Ge6 -31.9(3) . .
Ge4 Pr4 O3 Ge5 -2.1(2) . .
Ge4 Pr4 O3 Ge6 140.6(2) . .
Ge4 Pr4 O4 Ge5 141.3(4) . .
Ge4 Pr4 O5 Ge3 -139.8(4) . .
Ge4 Pr4 O6 Ge2 -137.7(2) . .
Ge4 Pr4 O6 Ge3 1.3(2) . .
Ge4 C12 C11' C10' -37(2) . .
Ge5 Pr4 Ge1 O1 155.1(3) . .
Ge5 Pr4 Ge1 O2 -41.1(2) . .
Ge5 Pr4 Ge1 O7 56.0(2) . .
Ge5 Pr4 Ge1 C3 -125.9(3) . .
Ge5 Pr4 Ge2 O1 -98.5(3) . .
Ge5 Pr4 Ge2 O6 102.1(2) . .
Ge5 Pr4 Ge2 O12 1.06(19) . .
Ge5 Pr4 Ge2 C6 -178.1(4) . .
Ge5 Pr4 Ge3 O5 43.3(3) . .
Ge5 Pr4 Ge3 O6 -158.3(3) . .
Ge5 Pr4 Ge3 O11 -58.9(2) . .
Ge5 Pr4 Ge3 C9 122.9(4) . .
Ge5 Pr4 Ge4 O4 22.0(2) . .
Ge5 Pr4 Ge4 O5 -179.0(3) . .
Ge5 Pr4 Ge4 O10 -78.7(2) . .
Ge5 Pr4 Ge4 C12 101.5(4) . .
Ge5 Pr4 O1 Ge1 -33.2(3) . .
Ge5 Pr4 O1 Ge2 111.5(2) . .
Ge5 Pr4 O2 Ge1 141.0(2) . .
Ge5 Pr4 O2 Ge6 -2.91(19) . .
Ge5 Pr4 O3 Ge6 142.7(4) . .
Ge5 Pr4 O4 Ge4 -141.3(4) . .
Ge5 Pr4 O5 Ge3 -139.0(2) . .
Ge5 Pr4 O5 Ge4 0.8(2) . .
Ge5 Pr4 O6 Ge2 -109.4(2) . .
Ge5 Pr4 O6 Ge3 29.6(3) . .
Ge5 C15 C14' C13' -49(2) . .
Ge6 C18 C17' C16' 41.5(18) . .
O1 Pr4 Ge1 O2 163.8(3) . .
O1 Pr4 Ge1 O7 -99.1(3) . .
O1 Pr4 Ge1 C3 78.9(4) . .
O1 Pr4 Ge2 O6 -159.3(3) . .
O1 Pr4 Ge2 O12 99.6(3) . .
O1 Pr4 Ge2 C6 -79.6(4) . .
O1 Pr4 Ge3 O5 176.9(3) . .
O1 Pr4 Ge3 O6 -24.7(3) . .
O1 Pr4 Ge3 O11 74.7(2) . .
O1 Pr4 Ge3 C9 -103.5(4) . .
O1 Pr4 Ge4 O4 141.5(3) . .
O1 Pr4 Ge4 O5 -59.6(3) . .
O1 Pr4 Ge4 O10 40.8(3) . .
O1 Pr4 Ge4 C12 -139.0(4) . .
O1 Pr4 Ge5 O3 57.8(3) . .
O1 Pr4 Ge5 O4 -141.7(3) . .
O1 Pr4 Ge5 O9 -41.7(3) . .
O1 Pr4 Ge5 C15 138.4(4) . .
O1 Pr4 O2 Ge1 -9.15(19) . .
O1 Pr4 O2 Ge6 -153.0(3) . .
O1 Pr4 O3 Ge5 -137.6(2) . .
O1 Pr4 O3 Ge6 5.1(3) . .
O1 Pr4 O4 Ge4 -70.9(4) . .
O1 Pr4 O4 Ge5 70.5(5) . .
O1 Pr4 O5 Ge3 -3.3(3) . .
O1 Pr4 O5 Ge4 136.4(2) . .
O1 Pr4 O6 Ge2 11.8(2) . .
O1 Pr4 O6 Ge3 150.8(3) . .
O1 Ge1 O2 Pr4 10.9(2) . .
O1 Ge1 O2 Ge6 133.2(5) . .
O1 Ge1 O7 Pr2 -139.3(3) . 3_666
O1 Ge1 O7 Pr3 49.9(4) . .
O1 Ge1 C3 C2 -155.4(9) . .
O1 Ge1 C3 C2' -70.0(13) . .
O1 Ge2 O6 Pr4 -14.1(2) . .
O1 Ge2 O6 Ge3 -136.8(5) . .
O1 Ge2 O12 Pr1 148.7(3) . .
O1 Ge2 O12 Pr3 -55.5(4) . .
O1 Ge2 C6 C5 46.1(12) . .
O1 Ge2 C6 C5' -129.5(9) . .
O2 Pr4 Ge1 O1 -163.8(3) . .
O2 Pr4 Ge1 O7 97.1(3) . .
O2 Pr4 Ge1 C3 -84.8(4) . .
O2 Pr4 Ge2 O1 -21.8(3) . .
O2 Pr4 Ge2 O6 178.9(3) . .
O2 Pr4 Ge2 O12 77.8(2) . .
O2 Pr4 Ge2 C6 -101.4(4) . .
O2 Pr4 Ge3 O5 143.0(3) . .
O2 Pr4 Ge3 O6 -58.6(3) . .
O2 Pr4 Ge3 O11 40.7(3) . .
O2 Pr4 Ge3 C9 -137.4(4) . .
O2 Pr4 Ge4 O4 57.7(3) . .
O2 Pr4 Ge4 O5 -143.3(3) . .
O2 Pr4 Ge4 O10 -43.0(3) . .
O2 Pr4 Ge4 C12 137.2(4) . .
O2 Pr4 Ge5 O3 22.5(3) . .
O2 Pr4 Ge5 O4 -176.9(3) . .
O2 Pr4 Ge5 O9 -77.0(2) . .
O2 Pr4 Ge5 C15 103.2(4) . .
O2 Pr4 O1 Ge1 9.4(2) . .
O2 Pr4 O1 Ge2 154.1(3) . .
O2 Pr4 O3 Ge5 -153.1(3) . .
O2 Pr4 O3 Ge6 -10.4(2) . .
O2 Pr4 O4 Ge4 -138.0(2) . .
O2 Pr4 O4 Ge5 3.4(3) . .
O2 Pr4 O5 Ge3 -69.6(5) . .
O2 Pr4 O5 Ge4 70.2(5) . .
O2 Pr4 O6 Ge2 -1.2(3) . .
O2 Pr4 O6 Ge3 137.7(2) . .
O2 Ge1 O1 Pr4 -12.2(3) . .
O2 Ge1 O1 Ge2 -145.8(4) . .
O2 Ge1 O7 Pr2 -42.2(4) . 3_666
O2 Ge1 O7 Pr3 147.1(3) . .
O2 Ge1 C3 C2 107.0(9) . .
O2 Ge1 C3 C2' -167.7(12) . .
O2 Ge6 O3 Pr4 13.4(3) . .
O2 Ge6 O3 Ge5 143.3(4) . .
O2 Ge6 O8 Pr1 -145.8(3) . 3_666
O2 Ge6 O8 Pr2 41.1(4) . 3_666
O2 Ge6 C18 C17 178.4(11) . .
O2 Ge6 C18 C17' -102.0(9) . .
O3 Pr4 Ge1 O1 174.6(3) . .
O3 Pr4 Ge1 O2 -21.7(3) . .
O3 Pr4 Ge1 O7 75.5(2) . .
O3 Pr4 Ge1 C3 -106.5(4) . .
O3 Pr4 Ge2 O1 -56.1(3) . .
O3 Pr4 Ge2 O6 144.5(3) . .
O3 Pr4 Ge2 O12 43.5(3) . .
O3 Pr4 Ge2 C6 -135.7(4) . .
O3 Pr4 Ge3 O5 58.8(3) . .
O3 Pr4 Ge3 O6 -142.9(3) . .
O3 Pr4 Ge3 O11 -43.5(3) . .
O3 Pr4 Ge3 C9 138.4(4) . .
O3 Pr4 Ge4 O4 23.3(3) . .
O3 Pr4 Ge4 O5 -177.8(3) . .
O3 Pr4 Ge4 O10 -77.4(2) . .
O3 Pr4 Ge4 C12 102.8(4) . .
O3 Pr4 Ge5 O4 160.6(4) . .
O3 Pr4 Ge5 O9 -99.5(3) . .
O3 Pr4 Ge5 C15 80.7(4) . .
O3 Pr4 O1 Ge1 -5.9(3) . .
O3 Pr4 O1 Ge2 138.8(2) . .
O3 Pr4 O2 Ge1 154.1(3) . .
O3 Pr4 O2 Ge6 10.2(2) . .
O3 Pr4 O4 Ge4 -152.5(3) . .
O3 Pr4 O4 Ge5 -11.2(2) . .
O3 Pr4 O5 Ge3 -137.3(2) . .
O3 Pr4 O5 Ge4 2.5(3) . .
O3 Pr4 O6 Ge2 -67.8(5) . .
O3 Pr4 O6 Ge3 71.1(5) . .
O3 Ge5 O4 Pr4 13.6(3) . .
O3 Ge5 O4 Ge4 142.0(4) . .
O3 Ge5 O9 Pr1 53.6(4) . 3_666
O3 Ge5 O9 Pr3 -146.5(3) . 3_666
O3 Ge5 C15 C14 137.1(10) . .
O3 Ge5 C15 C14' -41.2(11) . .
O3 Ge6 O2 Pr4 -12.2(2) . .
O3 Ge6 O2 Ge1 -134.2(5) . .
O3 Ge6 O8 Pr1 -47.7(4) . 3_666
O3 Ge6 O8 Pr2 139.2(3) . 3_666
O3 Ge6 C18 C17 79.6(11) . .
O3 Ge6 C18 C17' 159.2(9) . .
O4 Pr4 Ge1 O1 139.9(3) . .
O4 Pr4 Ge1 O2 -56.3(3) . .
O4 Pr4 Ge1 O7 40.8(3) . .
O4 Pr4 Ge1 C3 -141.2(4) . .
O4 Pr4 Ge2 O1 -140.9(3) . .
O4 Pr4 Ge2 O6 59.8(3) . .
O4 Pr4 Ge2 O12 -41.3(3) . .
O4 Pr4 Ge2 C6 139.5(4) . .
O4 Pr4 Ge3 O5 23.9(3) . .
O4 Pr4 Ge3 O6 -177.7(3) . .
O4 Pr4 Ge3 O11 -78.4(2) . .
O4 Pr4 Ge3 C9 103.5(4) . .
O4 Pr4 Ge4 O5 159.0(4) . .
O4 Pr4 Ge4 O10 -100.7(3) . .
O4 Pr4 Ge4 C12 79.5(5) . .
O4 Pr4 Ge5 O3 -160.6(4) . .
O4 Pr4 Ge5 O9 100.0(3) . .
O4 Pr4 Ge5 C15 -79.9(5) . .
O4 Pr4 O1 Ge1 -72.9(5) . .
O4 Pr4 O1 Ge2 71.8(5) . .
O4 Pr4 O2 Ge1 139.3(2) . .
O4 Pr4 O2 Ge6 -4.6(3) . .
O4 Pr4 O3 Ge5 11.1(2) . .
O4 Pr4 O3 Ge6 153.8(3) . .
O4 Pr4 O5 Ge3 -151.8(3) . .
O4 Pr4 O5 Ge4 -12.0(2) . .
O4 Pr4 O6 Ge2 -136.5(2) . .
O4 Pr4 O6 Ge3 2.5(3) . .
O4 Ge4 O5 Pr4 14.5(3) . .
O4 Ge4 O5 Ge3 142.1(4) . .
O4 Ge4 O10 Pr2 -149.3(3) . .
O4 Ge4 O10 Pr3 56.3(4) . 3_666
O4 Ge4 C12 C11 138.8(9) . .
O4 Ge4 C12 C11' -43.9(11) . .
O4 Ge5 O3 Pr4 -13.4(3) . .
O4 Ge5 O3 Ge6 -144.3(4) . .
O4 Ge5 O9 Pr1 147.9(3) . 3_666
O4 Ge5 O9 Pr3 -52.1(4) . 3_666
O4 Ge5 C15 C14 41.7(11) . .
O4 Ge5 C15 C14' -136.6(10) . .
O5 Pr4 Ge1 O1 53.6(3) . .
O5 Pr4 Ge1 O2 -142.7(3) . .
O5 Pr4 Ge1 O7 -45.5(3) . .
O5 Pr4 Ge1 C3 132.5(4) . .
O5 Pr4 Ge2 O1 -176.5(3) . .
O5 Pr4 Ge2 O6 24.1(3) . .
O5 Pr4 Ge2 O12 -76.9(2) . .
O5 Pr4 Ge2 C6 103.9(4) . .
O5 Pr4 Ge3 O6 158.4(4) . .
O5 Pr4 Ge3 O11 -102.3(3) . .
O5 Pr4 Ge3 C9 79.6(5) . .
O5 Pr4 Ge4 O4 -159.0(4) . .
O5 Pr4 Ge4 O10 100.3(3) . .
O5 Pr4 Ge4 C12 -79.5(5) . .
O5 Pr4 Ge5 O3 177.0(3) . .
O5 Pr4 Ge5 O4 -22.5(3) . .
O5 Pr4 Ge5 O9 77.5(2) . .
O5 Pr4 Ge5 C15 -102.3(4) . .
O5 Pr4 O1 Ge1 -140.9(2) . .
O5 Pr4 O1 Ge2 3.8(3) . .
O5 Pr4 O2 Ge1 71.3(5) . .
O5 Pr4 O2 Ge6 -72.5(5) . .
O5 Pr4 O3 Ge5 -3.3(3) . .
O5 Pr4 O3 Ge6 139.3(2) . .
O5 Pr4 O4 Ge4 12.2(2) . .
O5 Pr4 O4 Ge5 153.5(3) . .
O5 Pr4 O6 Ge2 -151.2(3) . .
O5 Pr4 O6 Ge3 -12.2(2) . .
O5 Ge3 O6 Pr4 14.8(2) . .
O5 Ge3 O6 Ge2 137.2(5) . .
O5 Ge3 O11 Pr1 -147.2(3) . .
O5 Ge3 O11 Pr2 54.3(4) . .
O5 Ge3 C9 C8 136.2(10) . .
O5 Ge3 C9 C8' -42.6(10) . .
O5 Ge4 O4 Pr4 -14.7(3) . .
O5 Ge4 O4 Ge5 -143.0(4) . .
O5 Ge4 O10 Pr2 -55.8(4) . .
O5 Ge4 O10 Pr3 149.8(3) . 3_666
O5 Ge4 C12 C11 42.7(10) . .
O5 Ge4 C12 C11' -140.1(10) . .
O6 Pr4 Ge1 O1 19.8(3) . .
O6 Pr4 Ge1 O2 -176.4(3) . .
O6 Pr4 Ge1 O7 -79.3(2) . .
O6 Pr4 Ge1 C3 98.7(4) . .
O6 Pr4 Ge2 O1 159.3(3) . .
O6 Pr4 Ge2 O12 -101.1(3) . .
O6 Pr4 Ge2 C6 79.7(4) . .
O6 Pr4 Ge3 O5 -158.4(4) . .
O6 Pr4 Ge3 O11 99.4(3) . .
O6 Pr4 Ge3 C9 -78.8(5) . .
O6 Pr4 Ge4 O4 177.8(3) . .
O6 Pr4 Ge4 O5 -23.2(3) . .
O6 Pr4 Ge4 O10 77.1(2) . .
O6 Pr4 Ge4 C12 -102.7(4) . .
O6 Pr4 Ge5 O3 142.6(3) . .
O6 Pr4 Ge5 O4 -56.8(3) . .
O6 Pr4 Ge5 O9 43.1(3) . .
O6 Pr4 Ge5 C15 -136.7(4) . .
O6 Pr4 O1 Ge1 -156.6(3) . .
O6 Pr4 O1 Ge2 -11.9(2) . .
O6 Pr4 O2 Ge1 3.9(3) . .
O6 Pr4 O2 Ge6 -139.9(2) . .
O6 Pr4 O3 Ge5 -71.8(5) . .
O6 Pr4 O3 Ge6 70.9(5) . .
O6 Pr4 O4 Ge4 -2.4(3) . .
O6 Pr4 O4 Ge5 139.0(2) . .
O6 Pr4 O5 Ge3 12.5(2) . .
O6 Pr4 O5 Ge4 152.3(3) . .
O6 Ge2 O1 Pr4 14.9(3) . .
O6 Ge2 O1 Ge1 149.2(4) . .
O6 Ge2 O12 Pr1 53.2(4) . .
O6 Ge2 O12 Pr3 -151.0(3) . .
O6 Ge2 C6 C5 143.8(11) . .
O6 Ge2 C6 C5' -31.8(10) . .
O6 Ge3 O5 Pr4 -15.3(3) . .
O6 Ge3 O5 Ge4 -142.1(4) . .
O6 Ge3 O11 Pr1 -52.4(4) . .
O6 Ge3 O11 Pr2 149.1(3) . .
O6 Ge3 C9 C8 40.2(11) . .
O6 Ge3 C9 C8' -138.6(9) . .
O7 Pr2 O10 Pr3 -11.7(2) 3_666 3_666
O7 Pr2 O10 Ge4 -168.7(4) 3_666 .
O7 Pr2 O11 Pr1 81.7(3) 3_666 .
O7 Pr2 O11 Ge3 -117.0(3) 3_666 .
O7 Pr2 O19 C10 -77.3(15) 3_666 .
O7 Pr2 O19 C7' -139.4(14) 3_666 .
O7 Pr2 O3W' O14 -39(2) 3_666 1_655
O7 Pr3 O12 Pr1 -144.4(3) . .
O7 Pr3 O12 Ge2 57.3(3) . .
O7 Pr3 O23 C4 169.4(12) . .
O7 Pr3 O23 C1' 89.1(17) . .
O7 Ge1 O1 Pr4 97.3(3) . .
O7 Ge1 O1 Ge2 -36.3(5) . .
O7 Ge1 O2 Pr4 -100.9(2) . .
O7 Ge1 O2 Ge6 21.4(5) . .
O7 Ge1 C3 C2 -22.3(10) . .
O7 Ge1 C3 C2' 63.1(13) . .
O8 Pr1 Pr2 O7 47.3(3) 3_666 3_666
O8 Pr1 Pr2 O10 120.8(3) 3_666 .
O8 Pr1 Pr2 O11 163.2(3) 3_666 .
O8 Pr1 Pr2 O13 -25.1(4) 3_666 3_666
O8 Pr1 Pr2 O14 -91.7(4) 3_666 1_655
O8 Pr1 Pr2 O19 -168.1(3) 3_666 .
O8 Pr1 Pr2 O13' -37.0(3) 3_666 3_666
O8 Pr1 Pr2 O14' -124.4(7) 3_666 1_655
O8 Pr1 Pr2 O3W -88.5(8) 3_666 .
O8 Pr1 Pr2 O3W' -106.1(4) 3_666 .
O8 Pr1 Pr3 Pr2 -37.49(14) 3_666 3_666
O8 Pr1 Pr3 O7 -74.7(2) 3_666 .
O8 Pr1 Pr3 O9 41.3(3) 3_666 3_666
O8 Pr1 Pr3 O10 -1.74(19) 3_666 3_666
O8 Pr1 Pr3 O12 -113.4(3) 3_666 .
O8 Pr1 Pr3 O17 72.4(2) 3_666 3_666
O8 Pr1 Pr3 O23 -146.6(2) 3_666 .
O8 Pr1 Pr3 O4W 142.9(4) 3_666 .
O8 Pr1 Pr3 O5W 137.9(9) 3_666 .
O8 Pr1 O11 Pr2 -10.1(2) 3_666 .
O8 Pr1 O11 Ge3 -170.9(4) 3_666 .
O8 Pr1 O12 Pr3 82.8(3) 3_666 .
O8 Pr1 O12 Ge2 -119.2(3) 3_666 .
O8 Pr1 O21 C7 -56(2) 3_666 .
O8 Pr1 O21 C4' -161.9(19) 3_666 .
O8 Pr2 O10 Pr3 -83.4(3) 3_666 3_666
O8 Pr2 O10 Ge4 119.6(3) 3_666 .
O8 Pr2 O11 Pr1 10.2(2) 3_666 .
O8 Pr2 O11 Ge3 171.5(4) 3_666 .
O8 Pr2 O19 C10 141.3(14) 3_666 .
O8 Pr2 O19 C7' 79.2(15) 3_666 .
O8 Pr2 O3W' O14 51(2) 3_666 1_655
O8 Ge6 O2 Pr4 100.5(2) . .
O8 Ge6 O2 Ge1 -21.5(5) . .
O8 Ge6 O3 Pr4 -98.2(3) . .
O8 Ge6 O3 Ge5 31.7(5) . .
O8 Ge6 C18 C17 -51.1(12) . .
O8 Ge6 C18 C17' 28.5(10) . .
O9 Pr1 Pr2 O7 -2.0(2) 3_666 3_666
O9 Pr1 Pr2 O8 -49.2(3) 3_666 3_666
O9 Pr1 Pr2 O10 71.52(19) 3_666 .
O9 Pr1 Pr2 O11 114.0(3) 3_666 .
O9 Pr1 Pr2 O13 -74.3(3) 3_666 3_666
O9 Pr1 Pr2 O14 -140.9(3) 3_666 1_655
O9 Pr1 Pr2 O19 142.65(19) 3_666 .
O9 Pr1 Pr2 O13' -86.2(3) 3_666 3_666
O9 Pr1 Pr2 O14' -173.6(6) 3_666 1_655
O9 Pr1 Pr2 O3W -137.7(8) 3_666 .
O9 Pr1 Pr2 O3W' -155.4(3) 3_666 .
O9 Pr1 Pr3 Pr2 -78.8(2) 3_666 3_666
O9 Pr1 Pr3 O7 -116.0(3) 3_666 .
O9 Pr1 Pr3 O10 -43.1(3) 3_666 3_666
O9 Pr1 Pr3 O12 -154.7(3) 3_666 .
O9 Pr1 Pr3 O17 31.1(3) 3_666 3_666
O9 Pr1 Pr3 O23 172.0(3) 3_666 .
O9 Pr1 Pr3 O4W 101.5(4) 3_666 .
O9 Pr1 Pr3 O5W 96.6(9) 3_666 .
O9 Pr1 O11 Pr2 -80.4(3) 3_666 .
O9 Pr1 O11 Ge3 118.8(3) 3_666 .
O9 Pr1 O12 Pr3 15.3(2) 3_666 .
O9 Pr1 O12 Ge2 173.3(4) 3_666 .
O9 Pr1 O21 C7 161(2) 3_666 .
O9 Pr1 O21 C4' 54(2) 3_666 .
O9 Pr3 O7 Pr2 75.7(3) 3_666 3_666
O9 Pr3 O7 Ge1 -112.2(3) 3_666 .
O9 Pr3 O12 Pr1 -15.2(2) 3_666 .
O9 Pr3 O12 Ge2 -173.6(4) 3_666 .
O9 Pr3 O23 C4 -74.4(12) 3_666 .
O9 Pr3 O23 C1' -154.7(16) 3_666 .
O9 Ge5 O3 Pr4 96.6(3) . .
O9 Ge5 O3 Ge6 -34.3(5) . .
O9 Ge5 O4 Pr4 -96.0(3) . .
O9 Ge5 O4 Ge4 32.3(5) . .
O9 Ge5 C15 C14 -90.9(11) . .
O9 Ge5 C15 C14' 90.8(11) . .
O10 Pr2 O11 Pr1 139.3(2) . .
O10 Pr2 O11 Ge3 -59.4(3) . .
O10 Pr2 O19 C10 -104.2(15) . .
O10 Pr2 O19 C7' -166.3(15) . .
O10 Pr2 O3W' O14 -167.5(19) . 1_655
O10 Pr3 O7 Pr2 11.7(2) 3_666 3_666
O10 Pr3 O7 Ge1 -176.2(4) 3_666 .
O10 Pr3 O12 Pr1 -82.5(3) 3_666 .
O10 Pr3 O12 Ge2 119.1(3) 3_666 .
O10 Pr3 O23 C4 150.7(11) 3_666 .
O10 Pr3 O23 C1' 70.4(18) 3_666 .
O10 Ge4 O4 Pr4 94.1(3) . .
O10 Ge4 O4 Ge5 -34.3(5) . .
O10 Ge4 O5 Pr4 -94.6(3) . .
O10 Ge4 O5 Ge3 33.0(5) . .
O10 Ge4 C12 C11 -88.7(10) . .
O10 Ge4 C12 C11' 88.5(11) . .
O11 Pr1 Pr2 O7 -115.9(3) . 3_666
O11 Pr1 Pr2 O8 -163.2(3) . 3_666
O11 Pr1 Pr2 O10 -42.4(3) . .
O11 Pr1 Pr2 O13 171.7(4) . 3_666
O11 Pr1 Pr2 O14 105.1(4) . 1_655
O11 Pr1 Pr2 O19 28.7(3) . .
O11 Pr1 Pr2 O13' 159.9(3) . 3_666
O11 Pr1 Pr2 O14' 72.4(7) . 1_655
O11 Pr1 Pr2 O3W 108.3(9) . .
O11 Pr1 Pr2 O3W' 90.7(4) . .
O11 Pr1 Pr3 Pr2 35.69(13) . 3_666
O11 Pr1 Pr3 O7 -1.50(19) . .
O11 Pr1 Pr3 O9 114.5(3) . 3_666
O11 Pr1 Pr3 O10 71.43(19) . 3_666
O11 Pr1 Pr3 O12 -40.2(3) . .
O11 Pr1 Pr3 O17 145.6(2) . 3_666
O11 Pr1 Pr3 O23 -73.5(2) . .
O11 Pr1 Pr3 O4W -144.0(4) . .
O11 Pr1 Pr3 O5W -148.9(9) . .
O11 Pr1 O12 Pr3 141.2(3) . .
O11 Pr1 O12 Ge2 -60.8(3) . .
O11 Pr1 O21 C7 -87(2) . .
O11 Pr1 O21 C4' 167(2) . .
O11 Pr2 O10 Pr3 -141.8(2) . 3_666
O11 Pr2 O10 Ge4 61.3(3) . .
O11 Pr2 O19 C10 167.8(15) . .
O11 Pr2 O19 C7' 105.7(15) . .
O11 Pr2 O3W' O14 120(2) . 1_655
O11 Ge3 O5 Pr4 93.8(3) . .
O11 Ge3 O5 Ge4 -33.0(5) . .
O11 Ge3 O6 Pr4 -96.4(3) . .
O11 Ge3 O6 Ge2 25.9(5) . .
O11 Ge3 C9 C8 -89.1(10) . .
O11 Ge3 C9 C8' 92.2(10) . .
O12 Pr1 Pr2 O7 -72.4(2) . 3_666
O12 Pr1 Pr2 O8 -119.6(3) . 3_666
O12 Pr1 Pr2 O10 1.11(18) . .
O12 Pr1 Pr2 O11 43.6(3) . .
O12 Pr1 Pr2 O13 -144.7(3) . 3_666
O12 Pr1 Pr2 O14 148.6(3) . 1_655
O12 Pr1 Pr2 O19 72.24(19) . .
O12 Pr1 Pr2 O13' -156.6(3) . 3_666
O12 Pr1 Pr2 O14' 116.0(6) . 1_655
O12 Pr1 Pr2 O3W 151.9(8) . .
O12 Pr1 Pr2 O3W' 134.2(3) . .
O12 Pr1 Pr3 Pr2 75.9(2) . 3_666
O12 Pr1 Pr3 O7 38.7(3) . .
O12 Pr1 Pr3 O9 154.7(3) . 3_666
O12 Pr1 Pr3 O10 111.6(3) . 3_666
O12 Pr1 Pr3 O17 -174.2(3) . 3_666
O12 Pr1 Pr3 O23 -33.3(3) . .
O12 Pr1 Pr3 O4W -103.8(4) . .
O12 Pr1 Pr3 O5W -108.7(9) . .
O12 Pr1 O11 Pr2 -137.8(2) . .
O12 Pr1 O11 Ge3 61.4(3) . .
O12 Pr1 O21 C7 -171(2) . .
O12 Pr1 O21 C4' 82(2) . .
O12 Pr3 O7 Pr2 133.7(2) . 3_666
O12 Pr3 O7 Ge1 -54.2(3) . .
O12 Pr3 O23 C4 -99.8(12) . .
O12 Pr3 O23 C1' 179.9(17) . .
O12 Ge2 O1 Pr4 -95.6(3) . .
O12 Ge2 O1 Ge1 38.7(5) . .
O12 Ge2 O6 Pr4 95.8(3) . .
O12 Ge2 O6 Ge3 -27.0(5) . .
O12 Ge2 C6 C5 -85.6(11) . .
O12 Ge2 C6 C5' 98.8(9) . .
O13 Pr2 O10 Pr3 25.1(4) 3_666 3_666
O13 Pr2 O10 Ge4 -131.8(4) 3_666 .
O13 Pr2 O11 Pr1 -16.1(7) 3_666 .
O13 Pr2 O11 Ge3 145.2(6) 3_666 .
O13 Pr2 O19 C10 12.7(16) 3_666 .
O13 Pr2 O19 C7' -49.5(16) 3_666 .
O13 Pr2 O3W' O14 -35(2) 3_666 1_655
O13 O13' C16' O14' 4(3) . .
O13 O13' C16' C17' 144.7(16) . .
O13 C1 C2 C3 19(2) . .
O14 Pr2 O10 Pr3 138.0(6) 1_655 3_666
O14 Pr2 O10 Ge4 -19.0(8) 1_655 .
O14 Pr2 O11 Pr1 -73.4(4) 1_655 .
O14 Pr2 O11 Ge3 87.9(4) 1_655 .
O14 Pr2 O19 C10 70.4(15) 1_655 .
O14 Pr2 O19 C7' 8.3(15) 1_655 .
O14 C1 C2 C3 -163.8(15) . .
O15 Pr1 Pr2 O7 72.2(2) 3_666 3_666
O15 Pr1 Pr2 O8 24.9(3) 3_666 3_666
O15 Pr1 Pr2 O10 145.7(2) 3_666 .
O15 Pr1 Pr2 O11 -171.9(3) 3_666 .
O15 Pr1 Pr2 O13 -0.1(3) 3_666 3_666
O15 Pr1 Pr2 O14 -66.8(3) 3_666 1_655
O15 Pr1 Pr2 O19 -143.2(2) 3_666 .
O15 Pr1 Pr2 O13' -12.0(3) 3_666 3_666
O15 Pr1 Pr2 O14' -99.5(6) 3_666 1_655
O15 Pr1 Pr2 O3W -63.5(8) 3_666 .
O15 Pr1 Pr2 O3W' -81.2(3) 3_666 .
O15 Pr1 Pr3 Pr2 -112.35(16) 3_666 3_666
O15 Pr1 Pr3 O7 -149.5(2) 3_666 .
O15 Pr1 Pr3 O9 -33.5(3) 3_666 3_666
O15 Pr1 Pr3 O10 -76.6(2) 3_666 3_666
O15 Pr1 Pr3 O12 171.8(3) 3_666 .
O15 Pr1 Pr3 O17 -2.5(2) 3_666 3_666
O15 Pr1 Pr3 O23 138.5(3) 3_666 .
O15 Pr1 Pr3 O4W 68.0(4) 3_666 .
O15 Pr1 Pr3 O5W 63.1(9) 3_666 .
O15 Pr1 O11 Pr2 11.9(4) 3_666 .
O15 Pr1 O11 Ge3 -148.8(3) 3_666 .
O15 Pr1 O12 Pr3 -11.3(4) 3_666 .
O15 Pr1 O12 Ge2 146.8(3) 3_666 .
O15 Pr1 O21 C7 54(2) 3_666 .
O15 Pr1 O21 C4' -52(2) 3_666 .
O15 C16 C17 C18 29(3) . .
O15 C13' C14' C15 37(3) . .
O16 C16 C17 C18 -152.7(19) . .
O16 C13' C14' C15 -148(2) . .
O17 Pr3 O7 Pr2 -18.2(4) 3_666 3_666
O17 Pr3 O7 Ge1 153.9(3) 3_666 .
O17 Pr3 O12 Pr1 7.9(4) 3_666 .
O17 Pr3 O12 Ge2 -150.4(3) 3_666 .
O17 Pr3 O23 C4 35.1(13) 3_666 .
O17 Pr3 O23 C1' -45.2(18) 3_666 .
O17 C13 C14 C15 -45(3) . .
O17 C10' C11' C12 28(3) . .
O18 C13 C14 C15 139(2) . .
O18 C10' C11' C12 -157.7(18) . .
O19 Pr2 O10 Pr3 147.7(3) . 3_666
O19 Pr2 O10 Ge4 -9.3(3) . .
O19 Pr2 O11 Pr1 -149.4(3) . .
O19 Pr2 O11 Ge3 11.9(3) . .
O19 Pr2 O3W' O14 -172(2) . 1_655
O19 C10 C11 C12 -26(3) . .
O19 C7' C8' C9 28(3) . .
O20 C10 C11 C12 147.0(18) . .
O20 C7' C8' C9 -143.8(19) . .
O21 Pr1 Pr2 O7 -148.2(2) . 3_666
O21 Pr1 Pr2 O8 164.5(3) . 3_666
O21 Pr1 Pr2 O10 -74.7(2) . .
O21 Pr1 Pr2 O11 -32.3(3) . .
O21 Pr1 Pr2 O13 139.4(3) . 3_666
O21 Pr1 Pr2 O14 72.8(3) . 1_655
O21 Pr1 Pr2 O19 -3.6(2) . .
O21 Pr1 Pr2 O13' 127.6(3) . 3_666
O21 Pr1 Pr2 O14' 40.1(6) . 1_655
O21 Pr1 Pr2 O3W 76.0(8) . .
O21 Pr1 Pr2 O3W' 58.4(3) . .
O21 Pr1 Pr3 Pr2 111.20(16) . 3_666
O21 Pr1 Pr3 O7 74.0(2) . .
O21 Pr1 Pr3 O9 -170.0(3) . 3_666
O21 Pr1 Pr3 O10 146.9(2) . 3_666
O21 Pr1 Pr3 O12 35.3(3) . .
O21 Pr1 Pr3 O17 -138.9(2) . 3_666
O21 Pr1 Pr3 O23 2.0(3) . .
O21 Pr1 Pr3 O4W -68.4(4) . .
O21 Pr1 Pr3 O5W -73.4(9) . .
O21 Pr1 O11 Pr2 147.0(3) . .
O21 Pr1 O11 Ge3 -13.7(3) . .
O21 Pr1 O12 Pr3 -143.6(3) . .
O21 Pr1 O12 Ge2 14.4(3) . .
O21 C7 C8 C9 -25(3) . .
O21 C4' C5' C6 35(3) . .
O22 C7 C8 C9 155.0(18) . .
O22 C4' C5' C6 -141.8(18) . .
O23 Pr3 O7 Pr2 -154.3(3) . 3_666
O23 Pr3 O7 Ge1 17.8(3) . .
O23 Pr3 O12 Pr1 145.2(3) . .
O23 Pr3 O12 Ge2 -13.1(3) . .
O23 C4 C5 C6 -44(3) . .
O23 C1' C2' C3 -13(3) . .
O24 C4 C5 C6 163(2) . .
O24 C1' C2' C3 -177.1(17) . .
O13' Pr2 O10 Pr3 13.4(6) 3_666 3_666
O13' Pr2 O10 Ge4 -143.5(5) 3_666 .
O13' Pr2 O11 Pr1 -25.3(4) 3_666 .
O13' Pr2 O11 Ge3 136.0(4) 3_666 .
O13' Pr2 O19 C10 47.5(16) 3_666 .
O13' Pr2 O19 C7' -14.6(16) 3_666 .
O13' Pr2 O3W' O14 -12(2) 3_666 1_655
O13' O13 C1 O14 56(3) . .
O13' O13 C1 C2 -126.7(17) . .
O13' C16' C17' C18 -17(2) . .
O14' Pr2 O10 Pr3 85.8(3) 1_655 3_666
O14' Pr2 O10 Ge4 -71.2(4) 1_655 .
O14' Pr2 O11 Pr1 -145.1(4) 1_655 .
O14' Pr2 O11 Ge3 16.1(6) 1_655 .
O14' Pr2 O19 C10 -8.5(15) 1_655 .
O14' Pr2 O19 C7' -70.6(15) 1_655 .
O14' Pr2 O3W' O14 -104(2) 1_655 1_655
O14' C16' C17' C18 132.9(16) . .
O1W Pr1 Pr2 O7 143.3(2) . 3_666
O1W Pr1 Pr2 O8 96.1(3) . 3_666
O1W Pr1 Pr2 O10 -143.2(2) . .
O1W Pr1 Pr2 O11 -100.7(3) . .
O1W Pr1 Pr2 O13 71.0(3) . 3_666
O1W Pr1 Pr2 O14 4.3(3) . 1_655
O1W Pr1 Pr2 O19 -72.1(2) . .
O1W Pr1 Pr2 O13' 59.1(3) . 3_666
O1W Pr1 Pr2 O14' -28.3(6) . 1_655
O1W Pr1 Pr2 O3W 7.6(8) . .
O1W Pr1 Pr2 O3W' -10.1(3) . .
O1W Pr1 Pr3 Pr2 174.7(9) . 3_666
O1W Pr1 Pr3 O7 137.5(9) . .
O1W Pr1 Pr3 O9 -106.5(10) . 3_666
O1W Pr1 Pr3 O10 -149.6(9) . 3_666
O1W Pr1 Pr3 O12 98.8(10) . .
O1W Pr1 Pr3 O17 -75.4(9) . 3_666
O1W Pr1 Pr3 O23 65.5(9) . .
O1W Pr1 Pr3 O4W -5.0(10) . .
O1W Pr1 Pr3 O5W -9.9(13) . .
O1W Pr1 O11 Pr2 70.8(2) . .
O1W Pr1 O11 Ge3 -89.9(4) . .
O1W Pr1 O12 Pr3 -161.1(3) . .
O1W Pr1 O12 Ge2 -3.1(6) . .
O1W Pr1 O21 C7 -2(2) . .
O1W Pr1 O21 C4' -108(2) . .
O2W Pr1 Pr2 O7 146.6(7) . 3_666
O2W Pr1 Pr2 O8 99.4(7) . 3_666
O2W Pr1 Pr2 O10 -139.9(7) . .
O2W Pr1 Pr2 O11 -97.4(7) . .
O2W Pr1 Pr2 O13 74.3(8) . 3_666
O2W Pr1 Pr2 O14 7.6(8) . 1_655
O2W Pr1 Pr2 O19 -68.8(7) . .
O2W Pr1 Pr2 O13' 62.4(8) . 3_666
O2W Pr1 Pr2 O14' -25.0(9) . 1_655
O2W Pr1 Pr2 O3W 10.9(11) . .
O2W Pr1 Pr2 O3W' -6.8(8) . .
O2W Pr1 Pr3 Pr2 178.4(2) . 3_666
O2W Pr1 Pr3 O7 141.2(2) . .
O2W Pr1 Pr3 O9 -102.8(3) . 3_666
O2W Pr1 Pr3 O10 -145.8(2) . 3_666
O2W Pr1 Pr3 O12 102.5(3) . .
O2W Pr1 Pr3 O17 -71.7(3) . 3_666
O2W Pr1 Pr3 O23 69.3(3) . .
O2W Pr1 Pr3 O4W -1.2(4) . .
O2W Pr1 Pr3 O5W -6.2(9) . .
O2W Pr1 O11 Pr2 153.1(4) . .
O2W Pr1 O11 Ge3 -7.7(7) . .
O2W Pr1 O12 Pr3 -72.4(3) . .
O2W Pr1 O12 Ge2 85.7(4) . .
O2W Pr1 O21 C7 97(2) . .
O2W Pr1 O21 C4' -9(2) . .
O3W Pr2 O10 Pr3 71.9(4) . 3_666
O3W Pr2 O10 Ge4 -85.0(4) . .
O3W Pr2 O11 Pr1 -140.5(6) . .
O3W Pr2 O11 Ge3 20.8(8) . .
O3W Pr2 O19 C10 -7.0(15) . .
O3W Pr2 O19 C7' -69.1(15) . .
O3W Pr2 O3W' O14 -89(2) . 1_655
O3W' Pr2 O10 Pr3 143.6(4) . 3_666
O3W' Pr2 O10 Ge4 -13.4(6) . .
O3W' Pr2 O11 Pr1 -85.8(3) . .
O3W' Pr2 O11 Ge3 75.5(4) . .
O3W' Pr2 O19 C10 72.5(15) . .
O3W' Pr2 O19 C7' 10.3(15) . .
O3W' O14 C1 O13 -123(3) 1_455 .
O3W' O14 C1 C2 60(3) 1_455 .
O4W Pr3 O7 Pr2 -132.9(5) . 3_666
O4W Pr3 O7 Ge1 39.2(6) . .
O4W Pr3 O12 Pr1 77.8(4) . .
O4W Pr3 O12 Ge2 -80.5(4) . .
O4W Pr3 O23 C4 4.3(12) . .
O4W Pr3 O23 C1' -76.0(17) . .
O5W Pr3 O7 Pr2 -73.8(3) . 3_666
O5W Pr3 O7 Ge1 98.3(4) . .
O5W Pr3 O12 Pr1 158.1(3) . .
O5W Pr3 O12 Ge2 -0.3(6) . .
O5W Pr3 O23 C4 87.2(12) . .
O5W Pr3 O23 C1' 7.0(17) . .
O6W Pr4 Ge1 O1 96.5(3) . .
O6W Pr4 Ge1 O2 -99.7(3) . .
O6W Pr4 Ge1 O7 -2.6(2) . .
O6W Pr4 Ge1 C3 175.4(4) . .
O6W Pr4 Ge2 O1 -99.8(3) . .
O6W Pr4 Ge2 O6 100.9(3) . .
O6W Pr4 Ge2 O12 -0.2(2) . .
O6W Pr4 Ge2 C6 -179.4(4) . .
O6W Pr4 Ge3 O5 100.9(3) . .
O6W Pr4 Ge3 O6 -100.7(3) . .
O6W Pr4 Ge3 O11 -1.4(3) . .
O6W Pr4 Ge3 C9 -179.5(4) . .
O6W Pr4 Ge4 O4 101.0(3) . .
O6W Pr4 Ge4 O5 -100.0(3) . .
O6W Pr4 Ge4 O10 0.3(2) . .
O6W Pr4 Ge4 C12 -179.5(4) . .
O6W Pr4 Ge5 O3 100.7(3) . .
O6W Pr4 Ge5 O4 -98.7(3) . .
O6W Pr4 Ge5 O9 1.2(2) . .
O6W Pr4 Ge5 C15 -178.6(4) . .
O6W Pr4 O1 Ge1 -74.3(3) . .
O6W Pr4 O1 Ge2 70.3(2) . .
O6W Pr4 O2 Ge1 71.4(2) . .
O6W Pr4 O2 Ge6 -72.5(2) . .
O6W Pr4 O3 Ge5 -70.2(2) . .
O6W Pr4 O3 Ge6 72.4(3) . .
O6W Pr4 O4 Ge4 -69.4(3) . .
O6W Pr4 O4 Ge5 71.9(3) . .
O6W Pr4 O5 Ge3 -69.6(3) . .
O6W Pr4 O5 Ge4 70.1(3) . .
O6W Pr4 O6 Ge2 -69.4(2) . .
O6W Pr4 O6 Ge3 69.6(2) . .
O7W Pr4 Ge1 O1 -99.7(3) . .
O7W Pr4 Ge1 O2 64.0(3) . .
O7W Pr4 Ge1 O7 161.2(3) . .
O7W Pr4 Ge1 C3 -20.8(4) . .
O7W Pr4 Ge2 O1 43.2(3) . .
O7W Pr4 Ge2 O6 -116.1(3) . .
O7W Pr4 Ge2 O12 142.9(2) . .
O7W Pr4 Ge2 C6 -36.3(4) . .
O7W Pr4 Ge3 O5 -106.5(4) . .
O7W Pr4 Ge3 O6 51.9(4) . .
O7W Pr4 Ge3 O11 151.3(3) . .
O7W Pr4 Ge3 C9 -26.9(5) . .
O7W Pr4 Ge4 O4 -52.9(4) . .
O7W Pr4 Ge4 O5 106.0(4) . .
O7W Pr4 Ge4 O10 -153.6(3) . .
O7W Pr4 Ge4 C12 26.6(5) . .
O7W Pr4 Ge5 O3 -42.3(3) . .
O7W Pr4 Ge5 O4 118.3(3) . .
O7W Pr4 Ge5 O9 -141.8(2) . .
O7W Pr4 Ge5 C15 38.4(4) . .
O7W Pr4 O1 Ge1 76.4(3) . .
O7W Pr4 O1 Ge2 -139.0(3) . .
O7W Pr4 O2 Ge1 -107.6(3) . .
O7W Pr4 O2 Ge6 108.5(3) . .
O7W Pr4 O3 Ge5 139.9(3) . .
O7W Pr4 O3 Ge6 -77.5(3) . .
O7W Pr4 O4 Ge4 144.8(2) . .
O7W Pr4 O4 Ge5 -73.9(3) . .
O7W Pr4 O5 Ge3 108.9(4) . .
O7W Pr4 O5 Ge4 -111.3(4) . .
O7W Pr4 O6 Ge2 75.9(3) . .
O7W Pr4 O6 Ge3 -145.1(2) . .
O8W Pr4 Ge1 O1 -59.6(5) . .
O8W Pr4 Ge1 O2 104.2(4) . .
O8W Pr4 Ge1 O7 -158.7(4) . .
O8W Pr4 Ge1 C3 19.4(5) . .
O8W Pr4 Ge2 O1 116.2(3) . .
O8W Pr4 Ge2 O6 -43.1(3) . .
O8W Pr4 Ge2 O12 -144.2(3) . .
O8W Pr4 Ge2 C6 36.6(4) . .
O8W Pr4 Ge3 O5 -62.5(4) . .
O8W Pr4 Ge3 O6 95.8(4) . .
O8W Pr4 Ge3 O11 -164.8(4) . .
O8W Pr4 Ge3 C9 17.0(5) . .
O8W Pr4 Ge4 O4 -95.0(4) . .
O8W Pr4 Ge4 O5 64.0(4) . .
O8W Pr4 Ge4 O10 164.3(3) . .
O8W Pr4 Ge4 C12 -15.5(5) . .
O8W Pr4 Ge5 O3 -114.9(3) . .
O8W Pr4 Ge5 O4 45.7(3) . .
O8W Pr4 Ge5 O9 145.6(3) . .
O8W Pr4 Ge5 C15 -34.2(4) . .
O8W Pr4 O1 Ge1 138.8(3) . .
O8W Pr4 O1 Ge2 -76.6(3) . .
O8W Pr4 O2 Ge1 -109.5(5) . .
O8W Pr4 O2 Ge6 106.6(5) . .
O8W Pr4 O3 Ge5 77.0(3) . .
O8W Pr4 O3 Ge6 -140.4(3) . .
O8W Pr4 O4 Ge4 81.9(3) . .
O8W Pr4 O4 Ge5 -136.8(3) . .
O8W Pr4 O5 Ge3 111.0(4) . .
O8W Pr4 O5 Ge4 -109.2(4) . .
O8W Pr4 O6 Ge2 139.7(3) . .
O8W Pr4 O6 Ge3 -81.3(3) . .
C1 O13 O13' Pr2 -146.8(17) . 3_666
C1 O13 O13' C16' -14(3) . .
C1 C2 C3 Ge1 -43.1(18) . .
C1 C2 C3 C2' -156.1(18) . .
C2 C3 C2' C1' 116(2) . .
C3 Ge1 O1 Pr4 -123.5(3) . .
C3 Ge1 O1 Ge2 102.8(5) . .
C3 Ge1 O2 Pr4 122.2(3) . .
C3 Ge1 O2 Ge6 -115.5(5) . .
C3 Ge1 O7 Pr2 87.8(5) . 3_666
C3 Ge1 O7 Pr3 -83.0(4) . .
C4 O23 C1' O24 -35.3(12) . .
C4 O23 C1' C2' 159(3) . .
C4 O24 C1' O23 42.3(15) . .
C4 O24 C1' C2' -151(3) . .
C4 C5 C6 Ge2 45(2) . .
C4 C5 C6 C5' -142(2) . .
C5 C6 C5' C4' 133(2) . .
C6 Ge2 O1 Pr4 127.4(4) . .
C6 Ge2 O1 Ge1 -98.3(5) . .
C6 Ge2 O6 Pr4 -128.4(3) . .
C6 Ge2 O6 Ge3 108.9(5) . .
C6 Ge2 O12 Pr1 -77.9(5) . .
C6 Ge2 O12 Pr3 77.9(4) . .
C7 O21 C4' O22 -53.3(17) . .
C7 O21 C4' C5' 130(3) . .
C7 O22 C4' O21 53.0(17) . .
C7 O22 C4' C5' -130(3) . .
C7 C8 C9 Ge3 42(2) . .
C7 C8 C9 C8' -140(2) . .
C8 C9 C8' C7' 142(2) . .
C9 Ge3 O5 Pr4 -126.5(3) . .
C9 Ge3 O5 Ge4 106.8(5) . .
C9 Ge3 O6 Pr4 127.5(4) . .
C9 Ge3 O6 Ge2 -110.2(5) . .
C9 Ge3 O11 Pr1 77.6(5) . .
C9 Ge3 O11 Pr2 -80.9(5) . .
C10 O19 C7' O20 -53.9(18) . .
C10 O19 C7' C8' 134(3) . .
C10 O20 C7' O19 51.2(16) . .
C10 O20 C7' C8' -138(3) . .
C10 C11 C12 Ge4 37(2) . .
C10 C11 C12 C11' -139(2) . .
C11 C12 C11' C10' 139.3(19) . .
C12 Ge4 O4 Pr4 -127.2(4) . .
C12 Ge4 O4 Ge5 104.5(5) . .
C12 Ge4 O5 Pr4 127.5(4) . .
C12 Ge4 O5 Ge3 -105.0(5) . .
C12 Ge4 O10 Pr2 76.9(5) . .
C12 Ge4 O10 Pr3 -77.5(5) . 3_666
C13 O17 C10' O18 -47.0(15) . .
C13 O17 C10' C11' 129(3) . .
C13 O18 C10' O17 47.0(14) . .
C13 O18 C10' C11' -128(3) . .
C13 C14 C15 Ge5 50(2) . .
C13 C14 C15 C14' -133(2) . .
C14 C15 C14' C13' 134(2) . .
C15 Ge5 O3 Pr4 -124.7(4) . .
C15 Ge5 O3 Ge6 104.4(5) . .
C15 Ge5 O4 Pr4 125.0(4) . .
C15 Ge5 O4 Ge4 -106.6(5) . .
C15 Ge5 O9 Pr1 -79.1(5) . 3_666
C15 Ge5 O9 Pr3 80.8(5) . 3_666
C16 O15 C13' O16 -43.6(17) . .
C16 O15 C13' C14' 133(3) . .
C16 O16 C13' O15 40.9(15) . .
C16 O16 C13' C14' -135(3) . .
C16 C17 C18 Ge6 -28(3) . .
C16 C17 C18 C17' -137(2) . .
C17 C18 C17' C16' 149.3(19) . .
C18 Ge6 O2 Pr4 -124.6(3) . .
C18 Ge6 O2 Ge1 113.4(5) . .
C18 Ge6 O3 Pr4 127.1(3) . .
C18 Ge6 O3 Ge5 -103.0(5) . .
C18 Ge6 O8 Pr1 82.8(5) . 3_666
C18 Ge6 O8 Pr2 -90.3(5) . 3_666
C1' O23 C4 O24 47.7(19) . .
C1' O23 C4 C5 -108(2) . .
C1' O24 C4 O23 -42.0(16) . .
C1' O24 C4 C5 109(3) . .
C4' O21 C7 O22 50.5(17) . .
C4' O21 C7 C8 -130(3) . .
C4' O22 C7 O21 -51.5(16) . .
C4' O22 C7 C8 129(3) . .
C7' O19 C10 O20 54.5(18) . .
C7' O19 C10 C11 -132(3) . .
C7' O20 C10 O19 -60(2) . .
C7' O20 C10 C11 127(3) . .
C10' O17 C13 O18 52.9(17) . .
C10' O17 C13 C14 -123(3) . .
C10' O18 C13 O17 -54.0(18) . .
C10' O18 C13 C14 122(3) . .
C13' O15 C16 O16 42.8(16) . .
C13' O15 C16 C17 -139(3) . .
C13' O16 C16 O15 -45.4(17) . .
C13' O16 C16 C17 136(3) . .
